data_7133774
loop_
_publ_author_name
'Tsoukatos, Steven'
'Maibam, Ashakiran'
'Babarao, Ravichandar'
'Bloch, Witold M.'

_publ_section_title
;
 Topological control in paddlewheel metal-organic cages <i>via</i> ligand
 length variation.
;
_journal_issue 90
_journal_name_full 'Chemical communications (Cambridge, England)'
_journal_page_first 13183
_journal_page_last 13186
_journal_paper_doi 10.1039/d4cc03769c
_journal_volume 60
_journal_year 2024
_chemical_formula_moiety 'C264 H212 Cu8 N4 O56, (C6 H13 N1 O1)16.5, (H2 O1)4'
_chemical_formula_sum 'C363 H434.5 Cu8 N20.5 O76.5'
_chemical_formula_weight 6817.10
_space_group_crystal_system monoclinic
_space_group_IT_number 14
_space_group_name_Hall '-P 2ybc'
_space_group_name_H-M_alt 'P 1 21/c 1'
_atom_sites_solution_hydrogens geom
_audit_creation_method SHELXL-2019/3
_audit_update_record
;
2024-09-23 deposited with the CCDC.	2024-09-25 downloaded from the CCDC.
;
_cell_angle_alpha 90
_cell_angle_beta 97.1090(10)
_cell_angle_gamma 90
_cell_formula_units_Z 4
_cell_length_a 28.7693(3)
_cell_length_b 53.8990(8)
_cell_length_c 31.4036(3)
_cell_measurement_reflns_used 69058
_cell_measurement_temperature 100(2)
_cell_measurement_theta_max 56.0090
_cell_measurement_theta_min 2.7660
_cell_volume 48321.2(10)
_computing_cell_refinement 'CrysAlisPro 1.171.42.54a (Rigaku OD, 2022)'
_computing_data_collection 'CrysAlisPro 1.171.42.54a (Rigaku OD, 2022)'
_computing_data_reduction 'CrysAlisPro 1.171.42.54a (Rigaku OD, 2022)'
_computing_molecular_graphics 'shelXle (Huebschle, 2014)'
_computing_publication_material 'CIFTAB (Sheldrick, 1997)'
_computing_structure_refinement 'SHELXL-2018/3 (Sheldrick, 2018)'
_computing_structure_solution 'SHELXT-2018/3 (Sheldrick, 2018)'
_diffrn_ambient_environment N~2~
_diffrn_ambient_temperature 100(2)
_diffrn_detector 'Hybrid Pixel Array Detector'
_diffrn_detector_area_resol_mean 10.0000
_diffrn_detector_type HyPix
_diffrn_measured_fraction_theta_full 0.976
_diffrn_measured_fraction_theta_max 0.976
_diffrn_measurement_device 'four-circle diffractometer'
_diffrn_measurement_device_type 'XtaLAB Synergy, Dualflex, HyPix'
_diffrn_radiation_monochromator mirror
_diffrn_radiation_probe x-ray
_diffrn_radiation_type 'Cu K\a'
_diffrn_radiation_wavelength 1.54184
_diffrn_reflns_av_R_equivalents 0.0695
_diffrn_reflns_av_unetI/netI 0.0551
_diffrn_reflns_Laue_measured_fraction_full 0.976
_diffrn_reflns_Laue_measured_fraction_max 0.976
_diffrn_reflns_limit_h_max 31
_diffrn_reflns_limit_h_min -31
_diffrn_reflns_limit_k_max 57
_diffrn_reflns_limit_k_min -58
_diffrn_reflns_limit_l_max 19
_diffrn_reflns_limit_l_min -34
_diffrn_reflns_number 257707
_diffrn_reflns_point_group_measured_fraction_full 0.976
_diffrn_reflns_point_group_measured_fraction_max 0.976
_diffrn_reflns_theta_full 56.893
_diffrn_reflns_theta_max 56.893
_diffrn_reflns_theta_min 2.764
_diffrn_source 'micro-focus sealed X-ray tube'
_diffrn_source_type 'PhotonJet (Cu) X-ray Source'
_exptl_absorpt_coefficient_mu 0.857
_exptl_absorpt_process_details
;
CrysAlisPro 1.171.42.54a (Rigaku Oxford Diffraction, 2022)
Empirical absorption correction using spherical harmonics,
implemented in SCALE3 ABSPACK scaling algorithm.
;
_exptl_crystal_colour blue
_exptl_crystal_density_diffrn 0.937
_exptl_crystal_description plate
_exptl_crystal_F_000 14400
_exptl_crystal_size_max 0.18
_exptl_crystal_size_mid 0.17
_exptl_crystal_size_min 0.04
_refine_diff_density_max 0.861
_refine_diff_density_min -0.376
_refine_diff_density_rms 0.084
_refine_ls_extinction_method none
_refine_ls_goodness_of_fit_ref 1.236
_refine_ls_hydrogen_treatment constr
_refine_ls_matrix_type full
_refine_ls_number_parameters 3030
_refine_ls_number_reflns 63356
_refine_ls_number_restraints 3560
_refine_ls_restrained_S_all 1.220
_refine_ls_R_factor_all 0.1471
_refine_ls_R_factor_gt 0.1050
_refine_ls_shift/su_max 0.002
_refine_ls_shift/su_mean 0.000
_refine_ls_structure_factor_coef Fsqd
_refine_ls_weighting_details 'w=1/[\s^2^(Fo^2^)+(0.2000P)^2^] where P=(Fo^2^+2Fc^2^)/3'
_refine_ls_weighting_scheme calc
_refine_ls_wR_factor_gt 0.3386
_refine_ls_wR_factor_ref 0.3703
_reflns_Friedel_coverage 0.000
_reflns_number_gt 34150
_reflns_number_total 63356
_reflns_threshold_expression 'I > 2\s(I)'
_cod_data_source_file d4cc03769c2.cif
_cod_data_source_block 2
_cod_depositor_comments 'Adding full bibliography for 7133774--7133778.cif.'
_cod_original_sg_symbol_H-M 'P 21/c'
_cod_original_formula_sum 'C363 H434.50 Cu8 N20.50 O76.50'
_cod_database_code 7133774
_shelx_shelxl_version_number 2019/3
_shelx_space_group_comment
;
The symmetry employed for this shelxl refinement is uniquely defined
by the following loop, which should always be used as a source of
symmetry information in preference to the above space-group names.
They are only intended as comments.
;
_oxdiff_exptl_absorpt_empirical_full_min 0.729
_oxdiff_exptl_absorpt_empirical_full_max 1.638
_oxdiff_exptl_absorpt_empirical_details
;
Empirical correction (ABSPACK) includes:
- Absorption correction using spherical harmonics
- Frame scaling
;

loop_
_space_group_symop_operation_xyz
'x, y, z'
'-x, y+1/2, -z+1/2'
'-x, -y, -z'
'x, -y-1/2, z-1/2'

loop_
_atom_site_label
_atom_site_type_symbol
_atom_site_fract_x
_atom_site_fract_y
_atom_site_fract_z
_atom_site_U_iso_or_equiv
_atom_site_adp_type
_atom_site_occupancy
_atom_site_site_symmetry_order
_atom_site_calc_flag
_atom_site_refinement_flags_posn
_atom_site_refinement_flags_adp
_atom_site_refinement_flags_occupancy
_atom_site_disorder_assembly
_atom_site_disorder_group
Cu1 Cu 0.86778(3) 0.56107(2) 0.39385(3) 0.0941(3) Uani 1 1 d . U . . .
O01E O 0.6238(2) 0.86572(11) 0.34299(17) 0.1246(17) Uani 1 1 d . . . . .
O01J O 0.5072(2) 0.70618(12) 0.30949(18) 0.1333(18) Uani 1 1 d . . . . .
O01O O 0.9243(2) 0.80018(13) 0.3561(2) 0.148(2) Uani 1 1 d . . . . .
Cu2 Cu 0.83459(4) 0.60658(2) 0.38106(3) 0.1000(3) Uani 1 1 d . U . . .
O2 O 0.8076(2) 0.64378(13) 0.3732(2) 0.155(2) Uani 1 1 d . . . . .
Cu3 Cu 1.07989(4) 0.83114(2) 0.35188(3) 0.0990(3) Uani 1 1 d . U . . .
Cu4 Cu 0.99446(4) 0.81368(2) 0.35436(3) 0.1000(3) Uani 1 1 d . U . . .
Cu5 Cu 0.56390(3) 0.94810(2) 0.35186(3) 0.0844(3) Uani 1 1 d . U . . .
Cu6 Cu 0.59621(3) 0.90259(2) 0.34623(3) 0.0879(3) Uani 1 1 d . U . . .
Cu7 Cu 0.35323(3) 0.67054(2) 0.27950(3) 0.0811(3) Uani 1 1 d . U . . .
Cu8 Cu 0.43770(3) 0.69080(2) 0.29539(3) 0.0853(3) Uani 1 1 d . U . . .
O1_1 O 0.82082(18) 0.55844(10) 0.43402(14) 0.1020(14) Uani 1 1 d D U . . .
C1_1 C 0.7901(2) 0.57555(18) 0.4367(2) 0.107(2) Uani 1 1 d D U . . .
O2_1 O 0.78882(18) 0.59557(12) 0.41744(17) 0.1161(17) Uani 1 1 d D U . . .
C2_1 C 0.7551(2) 0.57080(14) 0.4670(2) 0.107(2) Uani 1 1 d D U . . .
O3_1 O 0.44547(18) 0.66524(10) 0.34050(14) 0.1074(15) Uani 1 1 d D U . . .
C3_1 C 0.7570(2) 0.55027(15) 0.4943(2) 0.122(3) Uani 1 1 d D U . . .
H3_1 H 0.780782 0.538602 0.493854 0.146 Uiso 1 1 calc R U . . .
O4_1 O 0.37432(17) 0.64803(9) 0.32774(13) 0.0948(13) Uani 1 1 d D U . . .
C4_1 C 0.7236(2) 0.54732(16) 0.5219(2) 0.131(3) Uani 1 1 d D U . . .
H4_1 H 0.725848 0.533636 0.540049 0.157 Uiso 1 1 calc R U . . .
O5_1 O 0.5555(2) 0.52981(12) 0.66587(15) 0.1298(19) Uani 1 1 d D U . . .
C5_1 C 0.6872(2) 0.56372(15) 0.5237(2) 0.122(3) Uani 1 1 d D U . . .
O6_1 O 0.4607(2) 0.54165(15) 0.63616(16) 0.134(2) Uani 1 1 d D U . . .
C6_1 C 0.6858(2) 0.58443(16) 0.4967(3) 0.132(3) Uani 1 1 d D U . . .
H6_1 H 0.662055 0.596097 0.497204 0.159 Uiso 1 1 calc R U . . .
C7_1 C 0.7192(2) 0.58769(15) 0.4695(2) 0.130(3) Uani 1 1 d D U . . .
H7_1 H 0.717668 0.601712 0.452126 0.155 Uiso 1 1 calc R U . . .
C8_1 C 0.6503(2) 0.55938(14) 0.5520(2) 0.117(3) Uani 1 1 d D U . . .
C9_1 C 0.6601(2) 0.54758(16) 0.5914(2) 0.120(3) Uani 1 1 d D U . . .
H9_1 H 0.690751 0.543198 0.601361 0.144 Uiso 1 1 calc R U . . .
C10_1 C 0.6257(2) 0.54248(16) 0.6150(2) 0.123(3) Uani 1 1 d D U . . .
H10_1 H 0.633445 0.534530 0.641226 0.148 Uiso 1 1 calc R U . . .
C11_1 C 0.5782(2) 0.54851(13) 0.60238(17) 0.102(2) Uani 1 1 d D U . . .
C12_1 C 0.5421(2) 0.54239(14) 0.62722(19) 0.107(2) Uani 1 1 d D U . . .
C13_1 C 0.4966(2) 0.54784(15) 0.6136(2) 0.119(3) Uani 1 1 d D U . . .
C14_1 C 0.4841(2) 0.56136(13) 0.57504(19) 0.116(3) Uani 1 1 d D U . . .
C15_1 C 0.4373(2) 0.56876(17) 0.5611(2) 0.131(3) Uani 1 1 d D U . . .
H15_1 H 0.413821 0.564608 0.577675 0.157 Uiso 1 1 calc R U . . .
C16_1 C 0.4257(2) 0.58172(16) 0.5241(2) 0.129(3) Uani 1 1 d D U . . .
H16_1 H 0.394684 0.586199 0.515931 0.155 Uiso 1 1 calc R U . . .
C17_1 C 0.4600(2) 0.58842(13) 0.49821(19) 0.108(2) Uani 1 1 d D U . . .
C18_1 C 0.5048(2) 0.58172(14) 0.51094(18) 0.109(2) Uani 1 1 d D U . . .
H18_1 H 0.527453 0.586201 0.493632 0.131 Uiso 1 1 calc R U . . .
C19_1 C 0.5195(2) 0.56827(13) 0.54907(19) 0.105(2) Uani 1 1 d D U . . .
C20_1 C 0.5671(2) 0.56144(12) 0.56298(18) 0.098(2) Uani 1 1 d D U . . .
C21_1 C 0.6041(2) 0.56631(14) 0.5389(2) 0.113(2) Uani 1 1 d D U . . .
H21_1 H 0.597427 0.574577 0.512848 0.135 Uiso 1 1 calc R U . . .
C22_1 C 0.5483(4) 0.5433(2) 0.7031(2) 0.164(4) Uani 1 1 d D U . . .
H22A_1 H 0.560209 0.559800 0.701210 0.246 Uiso 1 1 calc R U . . .
H22B_1 H 0.564334 0.535166 0.727952 0.246 Uiso 1 1 calc R U . . .
H22C_1 H 0.515365 0.543939 0.705560 0.246 Uiso 1 1 calc R U . . .
C23_1 C 0.4521(5) 0.5166(2) 0.6405(4) 0.196(5) Uani 1 1 d D U . . .
H23A_1 H 0.455674 0.508232 0.614053 0.294 Uiso 1 1 calc R U . . .
H23B_1 H 0.420768 0.514219 0.647237 0.294 Uiso 1 1 calc R U . . .
H23C_1 H 0.473964 0.509842 0.663115 0.294 Uiso 1 1 calc R U . . .
C24_1 C 0.4480(2) 0.60434(13) 0.45994(18) 0.109(2) Uani 1 1 d D U . . .
C25_1 C 0.4046(2) 0.60268(13) 0.4355(2) 0.109(2) Uani 1 1 d D U . . .
H25_1 H 0.382575 0.591500 0.443329 0.131 Uiso 1 1 calc R U . . .
C26_1 C 0.3936(3) 0.61731(14) 0.3997(2) 0.116(3) Uani 1 1 d D U . . .
H26_1 H 0.364058 0.616001 0.384003 0.139 Uiso 1 1 calc R U . . .
C27_1 C 0.4259(2) 0.63402(12) 0.38651(18) 0.095(2) Uani 1 1 d D U . . .
C28_1 C 0.4690(2) 0.63591(15) 0.4113(2) 0.119(3) Uani 1 1 d D U . . .
H28_1 H 0.491284 0.646962 0.403401 0.143 Uiso 1 1 calc R U . . .
C29_1 C 0.4793(2) 0.62151(15) 0.4476(2) 0.123(3) Uani 1 1 d D U . . .
H29_1 H 0.508185 0.623440 0.464251 0.148 Uiso 1 1 calc R U . . .
C30_1 C 0.4148(3) 0.65026(14) 0.34871(19) 0.0901(19) Uani 1 1 d D U . . .
O1_2 O 0.81933(17) 0.55327(10) 0.34617(15) 0.1052(15) Uani 1 1 d D U . . .
C1_2 C 0.7957(3) 0.56920(17) 0.3242(2) 0.103(2) Uani 1 1 d D U . . .
O2_2 O 0.7966(2) 0.59206(12) 0.33190(16) 0.1236(18) Uani 1 1 d D U . . .
C2_2 C 0.7666(2) 0.56028(14) 0.28429(19) 0.107(2) Uani 1 1 d D U . . .
O3_2 O 0.45511(16) 0.66694(9) 0.25420(14) 0.0955(13) Uani 1 1 d D U . . .
C3_2 C 0.7644(2) 0.53550(14) 0.2735(2) 0.108(2) Uani 1 1 d D U . . .
H3_2 H 0.781081 0.523917 0.291327 0.130 Uiso 1 1 calc R U . . .
O4_2 O 0.38379(16) 0.64940(9) 0.24048(12) 0.0903(12) Uani 1 1 d D U . . .
C4_2 C 0.7376(2) 0.52786(13) 0.2364(2) 0.108(2) Uani 1 1 d D U . . .
H4_2 H 0.737668 0.511184 0.228775 0.130 Uiso 1 1 calc R U . . .
O5_2 O 0.61565(16) 0.49906(9) 0.02823(13) 0.0943(13) Uani 1 1 d D U . . .
C5_2 C 0.7107(2) 0.54442(13) 0.21018(17) 0.099(2) Uani 1 1 d D U . . .
O6_2 O 0.52795(17) 0.52314(10) 0.00437(14) 0.1128(17) Uani 1 1 d D U . . .
C6_2 C 0.7122(3) 0.56946(13) 0.2213(2) 0.122(3) Uani 1 1 d D U . . .
H6_2 H 0.694376 0.580887 0.204132 0.147 Uiso 1 1 calc R U . . .
C7_2 C 0.7401(3) 0.57741(14) 0.2581(2) 0.140(3) Uani 1 1 d D U . . .
H7_2 H 0.741117 0.594155 0.265264 0.168 Uiso 1 1 calc R U . . .
C8_2 C 0.6805(2) 0.53598(12) 0.17104(16) 0.0918(19) Uani 1 1 d D U . . .
C9_2 C 0.6933(2) 0.51628(11) 0.14578(18) 0.0870(18) Uani 1 1 d D U . . .
H9_2 H 0.720076 0.507126 0.154920 0.104 Uiso 1 1 calc R U . . .
C10_2 C 0.6673(2) 0.51043(12) 0.10836(19) 0.0897(19) Uani 1 1 d D U . . .
H10_2 H 0.677471 0.497782 0.091628 0.108 Uiso 1 1 calc R U . . .
C11_2 C 0.62517(19) 0.52281(11) 0.09379(16) 0.0840(18) Uani 1 1 d D U . . .
C12_2 C 0.5973(2) 0.51721(11) 0.05367(17) 0.0828(18) Uani 1 1 d D U . . .
C13_2 C 0.5566(2) 0.52878(12) 0.04159(17) 0.0882(19) Uani 1 1 d D U . . .
C14_2 C 0.53932(19) 0.54712(11) 0.06814(15) 0.0871(19) Uani 1 1 d D U . . .
C15_2 C 0.4955(2) 0.55840(14) 0.0571(2) 0.113(3) Uani 1 1 d D U . . .
H15_2 H 0.478421 0.554464 0.030922 0.135 Uiso 1 1 calc R U . . .
C16_2 C 0.4774(2) 0.57464(15) 0.08289(19) 0.114(3) Uani 1 1 d D U . . .
H16_2 H 0.447827 0.581283 0.074750 0.136 Uiso 1 1 calc R U . . .
C17_2 C 0.5030(2) 0.58173(11) 0.12234(17) 0.095(2) Uani 1 1 d D U . . .
C18_2 C 0.5465(2) 0.57154(11) 0.13330(17) 0.0860(18) Uani 1 1 d D U . . .
H18_2 H 0.563993 0.576518 0.158737 0.103 Uiso 1 1 calc R U . . .
C19_2 C 0.56555(19) 0.55380(11) 0.10748(16) 0.0830(18) Uani 1 1 d D U . . .
C20_2 C 0.61026(19) 0.54185(10) 0.12001(16) 0.0817(17) Uani 1 1 d D U . . .
C21_2 C 0.6391(2) 0.54815(12) 0.15749(17) 0.0895(19) Uani 1 1 d D U . . .
H21_2 H 0.630041 0.561148 0.174095 0.107 Uiso 1 1 calc R U . . .
C22_2 C 0.5946(3) 0.47529(13) 0.0325(2) 0.107(2) Uani 1 1 d D U . . .
H22A_2 H 0.561626 0.476316 0.023161 0.161 Uiso 1 1 calc R U . . .
H22B_2 H 0.599512 0.470215 0.062043 0.161 Uiso 1 1 calc R U . . .
H22C_2 H 0.608618 0.463391 0.015260 0.161 Uiso 1 1 calc R U . . .
C23_2 C 0.5432(3) 0.52384(19) -0.0352(2) 0.125(3) Uani 1 1 d D U . . .
H23A_2 H 0.517214 0.527049 -0.056725 0.187 Uiso 1 1 calc R U . . .
H23B_2 H 0.557138 0.508189 -0.040933 0.187 Uiso 1 1 calc R U . . .
H23C_2 H 0.566094 0.536781 -0.035741 0.187 Uiso 1 1 calc R U . . .
C24_2 C 0.4836(2) 0.59981(11) 0.15032(17) 0.093(2) Uani 1 1 d D U . . .
C25_2 C 0.4359(2) 0.60045(13) 0.1538(2) 0.105(2) Uani 1 1 d D U . . .
H25_2 H 0.415928 0.589619 0.137349 0.126 Uiso 1 1 calc R U . . .
C26_2 C 0.4173(2) 0.61677(13) 0.18123(19) 0.098(2) Uani 1 1 d D U . . .
H26_2 H 0.385294 0.616579 0.183277 0.118 Uiso 1 1 calc R U . . .
C27_2 C 0.4460(2) 0.63334(11) 0.20554(18) 0.0902(19) Uani 1 1 d D U . . .
C28_2 C 0.4936(2) 0.63382(13) 0.20147(19) 0.101(2) Uani 1 1 d D U . . .
H28_2 H 0.513182 0.645194 0.217103 0.121 Uiso 1 1 calc R U . . .
C29_2 C 0.5120(2) 0.61714(13) 0.1738(2) 0.109(2) Uani 1 1 d D U . . .
H29_2 H 0.543790 0.617644 0.171093 0.130 Uiso 1 1 calc R U . . .
C30_2 C 0.4274(3) 0.65100(13) 0.23645(18) 0.0893(19) Uani 1 1 d D U . . .
O1_3 O 1.06274(19) 0.85591(10) 0.39377(16) 0.1125(15) Uani 1 1 d D U . . .
C1_3 C 1.0224(3) 0.85608(14) 0.4053(2) 0.099(2) Uani 1 1 d D U . . .
O2_3 O 0.9894(2) 0.84085(11) 0.39389(16) 0.1167(16) Uani 1 1 d D U . . .
C2_3 C 1.0119(2) 0.87514(13) 0.4369(2) 0.102(2) Uani 1 1 d D U . . .
O3_3 O 0.64323(16) 0.91338(10) 0.39290(15) 0.0984(14) Uani 1 1 d D U . . .
C3_3 C 1.0438(3) 0.89311(14) 0.4519(2) 0.114(2) Uani 1 1 d D U . . .
H3_3 H 1.072281 0.894148 0.440862 0.137 Uiso 1 1 calc R U . . .
O4_3 O 0.61354(16) 0.95125(9) 0.39999(13) 0.0917(12) Uani 1 1 d D U . . .
C4_3 C 1.0339(2) 0.90973(14) 0.4835(2) 0.118(3) Uani 1 1 d D U . . .
H4_3 H 1.056374 0.921376 0.493769 0.142 Uiso 1 1 calc R U . . .
C5_3 C 0.9919(2) 0.90938(13) 0.4998(2) 0.114(2) Uani 1 1 d D U . . .
O6_3 O 0.8906(4) 0.9889(3) 0.6769(3) 0.336(8) Uani 1 1 d D U . . .
C6_3 C 0.9594(3) 0.89147(15) 0.4843(2) 0.126(3) Uani 1 1 d D U . . .
H6_3 H 0.930599 0.890827 0.494754 0.151 Uiso 1 1 calc R U . . .
C7_3 C 0.9694(3) 0.87464(14) 0.4537(2) 0.118(3) Uani 1 1 d D U . . .
H7_3 H 0.947275 0.862689 0.444070 0.141 Uiso 1 1 calc R U . . .
C8_3 C 0.9806(2) 0.92681(14) 0.5341(2) 0.123(3) Uani 1 1 d D U . . .
C9_3 C 1.0159(3) 0.93530(18) 0.5653(3) 0.150(4) Uani 1 1 d D U . . .
H9_3 H 1.047023 0.931490 0.562833 0.179 Uiso 1 1 calc R U . . .
C10_3 C 1.0054(3) 0.9491(2) 0.5993(3) 0.172(4) Uani 1 1 d D U . . .
H10_3 H 1.029411 0.954464 0.619838 0.207 Uiso 1 1 calc R U . . .
C11_3 C 0.9586(3) 0.95538(17) 0.6035(2) 0.170(4) Uani 1 1 d D U . . .
C12_3 C 0.9471(3) 0.9699(2) 0.6384(3) 0.219(6) Uani 1 1 d D U . . .
C13_3 C 0.9018(3) 0.9754(2) 0.6428(3) 0.242(6) Uani 1 1 d D U . . .
C14_3 C 0.8641(3) 0.96743(19) 0.6125(2) 0.191(5) Uani 1 1 d D U . . .
C15_3 C 0.8171(3) 0.9727(3) 0.6167(3) 0.234(7) Uani 1 1 d D U . . .
H15_3 H 0.810106 0.980408 0.641564 0.281 Uiso 1 1 calc R U . . .
C16_3 C 0.7816(3) 0.9670(2) 0.5857(3) 0.209(6) Uani 1 1 d D U . . .
H16_3 H 0.750924 0.971188 0.589212 0.251 Uiso 1 1 calc R U . . .
C17_3 C 0.7913(2) 0.95465(17) 0.5485(2) 0.152(4) Uani 1 1 d D U . . .
C18_3 C 0.8369(2) 0.94783(16) 0.5451(2) 0.128(3) Uani 1 1 d D U . . .
H18_3 H 0.842853 0.938572 0.521347 0.154 Uiso 1 1 calc R U . . .
C19_3 C 0.8743(2) 0.95416(16) 0.5755(2) 0.138(3) Uani 1 1 d D U . . .
C20_3 C 0.9222(2) 0.94762(16) 0.5716(2) 0.133(3) Uani 1 1 d D U . . .
C21_3 C 0.9349(2) 0.93318(15) 0.5377(2) 0.121(3) Uani 1 1 d D U . . .
H21_3 H 0.911521 0.927693 0.516710 0.145 Uiso 1 1 calc R U . . .
C23_3 C 0.8832(8) 0.9708(4) 0.7100(6) 0.467(16) Uani 1 1 d D U . . .
H23A_3 H 0.875187 0.979274 0.734942 0.700 Uiso 1 1 calc R U . . .
H23B_3 H 0.858173 0.959828 0.699265 0.700 Uiso 1 1 calc R U . . .
H23C_3 H 0.911366 0.961393 0.717399 0.700 Uiso 1 1 calc R U . . .
C24_3 C 0.7526(2) 0.94913(15) 0.51363(19) 0.121(3) Uani 1 1 d D U . . .
C25_3 C 0.7147(2) 0.96480(16) 0.5048(2) 0.132(3) Uani 1 1 d D U . . .
H25_3 H 0.713485 0.979138 0.521110 0.158 Uiso 1 1 calc R U . . .
C26_3 C 0.6786(2) 0.96000(14) 0.4726(2) 0.112(2) Uani 1 1 d D U . . .
H26_3 H 0.652851 0.970572 0.468446 0.135 Uiso 1 1 calc R U . . .
C27_3 C 0.6808(2) 0.93929(14) 0.44655(19) 0.102(2) Uani 1 1 d D U . . .
C28_3 C 0.7188(2) 0.92350(14) 0.4552(2) 0.115(3) Uani 1 1 d D U . . .
H28_3 H 0.720847 0.909590 0.438011 0.138 Uiso 1 1 calc R U . . .
C29_3 C 0.7534(2) 0.92785(16) 0.4884(2) 0.132(3) Uani 1 1 d D U . . .
H29_3 H 0.777622 0.916476 0.494220 0.158 Uiso 1 1 calc R U . . .
C30_3 C 0.6430(2) 0.93390(17) 0.41037(19) 0.093(2) Uani 1 1 d D U . . .
O5_3^a O 0.9822(6) 0.9730(5) 0.6729(6) 0.244(10) Uani 0.42(3) 1 d D U P A 1
C22_3^a C 0.9993(17) 0.9977(7) 0.6775(15) 0.31(2) Uani 0.42(3) 1 d D U P A 1
H22A_3^a H 1.023177 0.998642 0.701635 0.467 Uiso 0.42(3) 1 calc R U P A 1
H22B_3^a H 1.012102 1.002550 0.651947 0.467 Uiso 0.42(3) 1 calc R U P A 1
H22C_3^a H 0.974009 1.008680 0.682010 0.467 Uiso 0.42(3) 1 calc R U P A 1
O5_3^b O 0.9854(6) 0.9806(6) 0.6628(6) 0.294(10) Uani 0.58(3) 1 d D U P A 2
C22_3^b C 0.9836(8) 0.9794(7) 0.7076(6) 0.242(14) Uani 0.58(3) 1 d D U P A 2
H22D_3^b H 1.011055 0.987076 0.722434 0.363 Uiso 0.58(3) 1 calc R U P A 2
H22E_3^b H 0.956199 0.987929 0.714469 0.363 Uiso 0.58(3) 1 calc R U P A 2
H22F_3^b H 0.982311 0.962351 0.716293 0.363 Uiso 0.58(3) 1 calc R U P A 2
O1_4 O 1.04986(18) 0.85205(9) 0.30534(15) 0.1042(14) Uani 1 1 d D U . . .
C1_4 C 1.0066(3) 0.85159(15) 0.2930(2) 0.105(2) Uani 1 1 d D U . . .
O2_4 O 0.97824(19) 0.83672(11) 0.30678(16) 0.1152(16) Uani 1 1 d D U . . .
C2_4 C 0.9873(2) 0.86929(13) 0.2587(2) 0.107(2) Uani 1 1 d D U . . .
O3_4 O 0.63288(17) 0.91704(10) 0.30460(14) 0.1003(14) Uani 1 1 d D U . . .
C3_4 C 1.0170(2) 0.88463(13) 0.2383(2) 0.107(2) Uani 1 1 d D U . . .
H3_4 H 1.049337 0.883707 0.245593 0.129 Uiso 1 1 calc R U . . .
O4_4 O 0.60890(17) 0.95642(9) 0.31262(13) 0.0929(13) Uani 1 1 d D U . . .
C4_4 C 0.9979(2) 0.90113(14) 0.2074(2) 0.118(3) Uani 1 1 d D U . . .
H4_4 H 1.017928 0.911051 0.193624 0.142 Uiso 1 1 calc R U . . .
O5_4 O 0.90739(16) 0.98194(10) 0.04058(13) 0.1051(15) Uani 1 1 d D U . . .
C5_4 C 0.9498(2) 0.90345(12) 0.1959(2) 0.105(2) Uani 1 1 d D U . . .
O6_4 O 0.82263(19) 1.00708(11) 0.04621(14) 0.1134(16) Uani 1 1 d D U . . .
C6_4 C 0.9207(2) 0.88809(14) 0.2167(2) 0.115(2) Uani 1 1 d D U . . .
H6_4 H 0.888404 0.889571 0.210284 0.138 Uiso 1 1 calc R U . . .
C7_4 C 0.9387(2) 0.87083(14) 0.2465(2) 0.117(3) Uani 1 1 d D U . . .
H7_4 H 0.918636 0.860127 0.258657 0.140 Uiso 1 1 calc R U . . .
C8_4 C 0.9301(2) 0.92167(12) 0.16350(18) 0.099(2) Uani 1 1 d D U . . .
C9_4 C 0.9538(3) 0.92732(14) 0.1286(2) 0.112(2) Uani 1 1 d D U . . .
H9_4 H 0.981574 0.919111 0.125472 0.135 Uiso 1 1 calc R U . . .
C10_4 C 0.9369(2) 0.94477(14) 0.09860(19) 0.106(2) Uani 1 1 d D U . . .
H10_4 H 0.953085 0.947806 0.075267 0.127 Uiso 1 1 calc R U . . .
C11_4 C 0.8960(2) 0.95800(12) 0.10257(17) 0.095(2) Uani 1 1 d D U . . .
C12_4 C 0.8795(2) 0.97678(13) 0.07256(17) 0.097(2) Uani 1 1 d D U . . .
C13_4 C 0.8399(2) 0.98929(12) 0.07617(19) 0.096(2) Uani 1 1 d D U . . .
C14_4 C 0.8122(2) 0.98423(12) 0.11001(17) 0.095(2) Uani 1 1 d D U . . .
C15_4 C 0.7701(2) 0.99724(13) 0.1137(2) 0.101(2) Uani 1 1 d D U . . .
H15_4 H 0.760292 1.009845 0.094453 0.122 Uiso 1 1 calc R U . . .
C16_4 C 0.7438(2) 0.99124(13) 0.14570(19) 0.099(2) Uani 1 1 d D U . . .
H16_4 H 0.716929 1.000374 0.148540 0.119 Uiso 1 1 calc R U . . .
C17_4 C 0.7562(2) 0.97179(12) 0.17418(17) 0.0877(18) Uani 1 1 d D U . . .
C18_4 C 0.7972(2) 0.95961(12) 0.17154(17) 0.0883(19) Uani 1 1 d D U . . .
H18_4 H 0.806054 0.947053 0.191181 0.106 Uiso 1 1 calc R U . . .
C19_4 C 0.8269(2) 0.96528(11) 0.14006(17) 0.0905(19) Uani 1 1 d D U . . .
C20_4 C 0.8702(2) 0.95231(12) 0.13692(17) 0.0911(19) Uani 1 1 d D U . . .
C21_4 C 0.8887(2) 0.93374(13) 0.16678(19) 0.099(2) Uani 1 1 d D U . . .
H21_4 H 0.872043 0.929682 0.189354 0.119 Uiso 1 1 calc R U . . .
C22_4 C 0.8918(3) 0.97021(17) 0.00100(19) 0.116(3) Uani 1 1 d D U . . .
H22A_4 H 0.866251 0.979479 -0.013821 0.173 Uiso 1 1 calc R U . . .
H22B_4 H 0.881522 0.953675 0.006291 0.173 Uiso 1 1 calc R U . . .
H22C_4 H 0.917056 0.969534 -0.016282 0.173 Uiso 1 1 calc R U . . .
C23_4 C 0.8481(4) 1.02953(18) 0.0479(3) 0.157(4) Uani 1 1 d D U . . .
H23A_4 H 0.878359 1.026603 0.038975 0.235 Uiso 1 1 calc R U . . .
H23B_4 H 0.851886 1.035756 0.076792 0.235 Uiso 1 1 calc R U . . .
H23C_4 H 0.831423 1.041476 0.029199 0.235 Uiso 1 1 calc R U . . .
C24_4 C 0.7248(2) 0.96381(12) 0.20576(17) 0.0893(19) Uani 1 1 d D U . . .
C25_4 C 0.6963(2) 0.98084(12) 0.22431(19) 0.094(2) Uani 1 1 d D U . . .
H25_4 H 0.697400 0.997548 0.217099 0.112 Uiso 1 1 calc R U . . .
C26_4 C 0.6670(2) 0.97317(13) 0.25288(19) 0.096(2) Uani 1 1 d D U . . .
H26_4 H 0.648284 0.984776 0.264514 0.116 Uiso 1 1 calc R U . . .
C27_4 C 0.6646(2) 0.94835(13) 0.26493(18) 0.0923(19) Uani 1 1 d D U . . .
C28_4 C 0.6930(2) 0.93160(13) 0.2470(2) 0.100(2) Uani 1 1 d D U . . .
H28_4 H 0.692270 0.914954 0.254659 0.120 Uiso 1 1 calc R U . . .
C29_4 C 0.7223(2) 0.93916(13) 0.2178(2) 0.103(2) Uani 1 1 d D U . . .
H29_4 H 0.740761 0.927468 0.205939 0.124 Uiso 1 1 calc R U . . .
C30_4 C 0.6331(2) 0.94004(15) 0.29612(18) 0.0836(18) Uani 1 1 d D U . . .
O1_5 O 0.91094(17) 0.57628(11) 0.43918(14) 0.1022(14) Uani 1 1 d D U . . .
C1_5 C 0.9094(2) 0.59877(17) 0.4490(2) 0.095(2) Uani 1 1 d D U . . .
O2_5 O 0.87875(18) 0.61382(11) 0.43148(17) 0.1167(16) Uani 1 1 d D U . . .
C2_5 C 0.9439(2) 0.60865(14) 0.48335(19) 0.101(2) Uani 1 1 d D U . . .
O3_5 O 1.02369(18) 0.79311(10) 0.40173(16) 0.1116(15) Uani 1 1 d D U . . .
C3_5 C 0.9750(3) 0.59308(14) 0.5076(2) 0.114(2) Uani 1 1 d D U . . .
H3_5 H 0.973335 0.576078 0.502575 0.137 Uiso 1 1 calc R U . . .
O4_5 O 1.09714(17) 0.80770(10) 0.39991(15) 0.1055(15) Uani 1 1 d D U . . .
C4_5 C 1.0085(2) 0.60222(14) 0.5392(2) 0.116(3) Uani 1 1 d D U . . .
H4_5 H 1.029107 0.591379 0.555021 0.139 Uiso 1 1 calc R U . . .
O5_5 O 1.16407(19) 0.65087(10) 0.71179(14) 0.1123(16) Uani 1 1 d D U . . .
C5_5 C 1.0114(2) 0.62745(14) 0.54740(19) 0.108(2) Uani 1 1 d D U . . .
O6_5 O 1.2082(2) 0.69678(11) 0.70051(15) 0.1260(18) Uani 1 1 d D U . . .
C6_5 C 0.9803(2) 0.64298(14) 0.5229(2) 0.114(2) Uani 1 1 d D U . . .
H6_5 H 0.981791 0.660002 0.527695 0.137 Uiso 1 1 calc R U . . .
C7_5 C 0.9474(2) 0.63372(14) 0.4919(2) 0.109(2) Uani 1 1 d D U . . .
H7_5 H 0.926838 0.644598 0.476228 0.131 Uiso 1 1 calc R U . . .
C8_5 C 1.0476(2) 0.63723(14) 0.58141(18) 0.111(3) Uani 1 1 d D U . . .
C9_5 C 1.0616(3) 0.62404(14) 0.61866(19) 0.117(3) Uani 1 1 d D U . . .
H9_5 H 1.048241 0.608648 0.622789 0.141 Uiso 1 1 calc R U . . .
C10_5 C 1.0948(3) 0.63333(15) 0.6494(2) 0.123(3) Uani 1 1 d D U . . .
H10_5 H 1.103276 0.624129 0.674168 0.148 Uiso 1 1 calc R U . . .
C11_5 C 1.1165(2) 0.65644(12) 0.64468(16) 0.096(2) Uani 1 1 d D U . . .
C12_5 C 1.1516(2) 0.66549(13) 0.67634(18) 0.102(2) Uani 1 1 d D U . . .
C13_5 C 1.1726(2) 0.68769(13) 0.67042(19) 0.103(2) Uani 1 1 d D U . . .
C14_5 C 1.1589(2) 0.70276(12) 0.63420(17) 0.099(2) Uani 1 1 d D U . . .
C15_5 C 1.1795(2) 0.72641(13) 0.6283(2) 0.103(2) Uani 1 1 d D U . . .
H15_5 H 1.202824 0.732250 0.649047 0.123 Uiso 1 1 calc R U . . .
C16_5 C 1.1662(2) 0.74041(13) 0.59378(19) 0.095(2) Uani 1 1 d D U . . .
H16_5 H 1.180508 0.755723 0.591222 0.114 Uiso 1 1 calc R U . . .
C17_5 C 1.13122(19) 0.73266(12) 0.56125(17) 0.0859(18) Uani 1 1 d D U . . .
C18_5 C 1.1110(2) 0.70988(13) 0.56645(18) 0.097(2) Uani 1 1 d D U . . .
H18_5 H 1.087702 0.704476 0.545294 0.116 Uiso 1 1 calc R U . . .
C19_5 C 1.12361(19) 0.69436(12) 0.60196(17) 0.0874(19) Uani 1 1 d D U . . .
C20_5 C 1.1020(2) 0.67061(12) 0.60659(17) 0.092(2) Uani 1 1 d D U . . .
C21_5 C 1.0681(2) 0.66010(13) 0.57601(19) 0.102(2) Uani 1 1 d D U . . .
H21_5 H 1.058962 0.668884 0.550877 0.123 Uiso 1 1 calc R U . . .
C22_5 C 1.1485(4) 0.65951(18) 0.7507(2) 0.142(3) Uani 1 1 d D U . . .
H22A_5 H 1.164919 0.674462 0.759809 0.214 Uiso 1 1 calc R U . . .
H22B_5 H 1.154643 0.647060 0.772533 0.214 Uiso 1 1 calc R U . . .
H22C_5 H 1.115466 0.662791 0.745851 0.214 Uiso 1 1 calc R U . . .
C23_5 C 1.2490(3) 0.68202(19) 0.7068(3) 0.144(3) Uani 1 1 d D U . . .
H23A_5 H 1.250969 0.672097 0.681666 0.215 Uiso 1 1 calc R U . . .
H23B_5 H 1.247651 0.671387 0.731104 0.215 Uiso 1 1 calc R U . . .
H23C_5 H 1.276027 0.692535 0.711759 0.215 Uiso 1 1 calc R U . . .
C24_5 C 1.1152(2) 0.74861(11) 0.52431(17) 0.0914(19) Uani 1 1 d D U . . .
C25_5 C 1.1458(2) 0.76356(12) 0.50469(19) 0.096(2) Uani 1 1 d D U . . .
H25_5 H 1.177404 0.763529 0.515312 0.115 Uiso 1 1 calc R U . . .
C26_5 C 1.1307(2) 0.77832(13) 0.4702(2) 0.099(2) Uani 1 1 d D U . . .
H26_5 H 1.152169 0.788246 0.458320 0.118 Uiso 1 1 calc R U . . .
C27_5 C 1.0841(2) 0.77878(12) 0.45265(19) 0.096(2) Uani 1 1 d D U . . .
C28_5 C 1.0528(2) 0.76401(14) 0.4719(2) 0.116(2) Uani 1 1 d D U . . .
H28_5 H 1.021168 0.764176 0.461125 0.139 Uiso 1 1 calc R U . . .
C29_5 C 1.0679(2) 0.74912(13) 0.5067(2) 0.102(2) Uani 1 1 d D U . . .
H29_5 H 1.046404 0.739265 0.518715 0.123 Uiso 1 1 calc R U . . .
C30_5 C 1.0674(3) 0.79432(14) 0.4149(2) 0.102(2) Uani 1 1 d D U . . .
O1_6 O 0.90894(18) 0.57040(11) 0.35135(15) 0.1077(15) Uani 1 1 d D U . . .
C1_6 C 0.9110(3) 0.59209(18) 0.3375(2) 0.106(2) Uani 1 1 d D U . . .
O2_6 O 0.8856(2) 0.60991(12) 0.34615(18) 0.1333(19) Uani 1 1 d D U . . .
C2_6 C 0.9436(3) 0.59789(15) 0.3056(2) 0.120(3) Uani 1 1 d D U . . .
O3_6 O 1.01194(19) 0.79004(10) 0.31341(17) 0.1175(17) Uani 1 1 d D U . . .
C3_6 C 0.9736(3) 0.58003(16) 0.2929(3) 0.139(3) Uani 1 1 d D U . . .
H3_6 H 0.974580 0.564486 0.305842 0.167 Uiso 1 1 calc R U . . .
O4_6 O 1.08422(18) 0.80492(11) 0.30892(15) 0.1052(15) Uani 1 1 d D U . . .
C4_6 C 1.0023(3) 0.58479(16) 0.2612(3) 0.154(4) Uani 1 1 d D U . . .
H4_6 H 1.020996 0.572246 0.252163 0.185 Uiso 1 1 calc R U . . .
O5_6 O 1.1080(3) 0.61386(13) 0.0722(2) 0.172(3) Uani 1 1 d D U . . .
C5_6 C 1.0028(3) 0.60828(15) 0.2430(2) 0.142(3) Uani 1 1 d D U . . .
O6_6 O 1.1142(2) 0.66352(10) 0.04723(15) 0.1200(17) Uani 1 1 d D U . . .
C6_6 C 0.9727(4) 0.62612(17) 0.2559(3) 0.201(5) Uani 1 1 d D U . . .
H6_6 H 0.971742 0.641694 0.243064 0.242 Uiso 1 1 calc R U . . .
C7_6 C 0.9441(4) 0.62139(16) 0.2872(3) 0.197(5) Uani 1 1 d D U . . .
H7_6 H 0.925219 0.633914 0.296073 0.236 Uiso 1 1 calc R U . . .
C8_6 C 1.0344(3) 0.61419(15) 0.2101(2) 0.130(3) Uani 1 1 d D U . . .
C9_6 C 1.0514(4) 0.59612(16) 0.1849(3) 0.178(4) Uani 1 1 d D U . . .
H9_6 H 1.047718 0.579558 0.192057 0.213 Uiso 1 1 calc R U . . .
C10_6 C 1.0733(4) 0.60156(14) 0.1502(3) 0.163(4) Uani 1 1 d D U . . .
H10_6 H 1.084830 0.588749 0.134636 0.196 Uiso 1 1 calc R U . . .
C11_6 C 1.0789(3) 0.62652(13) 0.1372(2) 0.138(3) Uani 1 1 d D U . . .
C12_6 C 1.0962(3) 0.63309(14) 0.0980(2) 0.128(3) Uani 1 1 d D U . . .
C13_6 C 1.0994(3) 0.65735(13) 0.0854(2) 0.107(2) Uani 1 1 d D U . . .
C14_6 C 1.0875(2) 0.67703(12) 0.11244(18) 0.097(2) Uani 1 1 d D U . . .
C15_6 C 1.0922(3) 0.70208(14) 0.1017(2) 0.107(2) Uani 1 1 d D U . . .
H15_6 H 1.101375 0.706046 0.075203 0.128 Uiso 1 1 calc R U . . .
C16_6 C 1.0839(3) 0.72055(14) 0.1286(2) 0.107(2) Uani 1 1 d D U . . .
H16_6 H 1.087334 0.736929 0.120171 0.129 Uiso 1 1 calc R U . . .
C17_6 C 1.0701(2) 0.71545(12) 0.1692(2) 0.100(2) Uani 1 1 d D U . . .
C18_6 C 1.0635(2) 0.69101(13) 0.1798(2) 0.101(2) Uani 1 1 d D U . . .
H18_6 H 1.053517 0.687456 0.206189 0.121 Uiso 1 1 calc R U . . .
C19_6 C 1.0711(2) 0.67115(12) 0.15227(18) 0.094(2) Uani 1 1 d D U . . .
C20_6 C 1.0641(2) 0.64566(12) 0.1638(2) 0.104(2) Uani 1 1 d D U . . .
C21_6 C 1.0424(3) 0.63847(15) 0.1995(2) 0.114(2) Uani 1 1 d D U . . .
H21_6 H 1.032778 0.650862 0.217103 0.137 Uiso 1 1 calc R U . . .
C22_6 C 1.1548(4) 0.6126(3) 0.0640(4) 0.202(6) Uani 1 1 d D U . . .
H22A_6 H 1.157086 0.601550 0.040320 0.303 Uiso 1 1 calc R U . . .
H22B_6 H 1.173872 0.606425 0.089012 0.303 Uiso 1 1 calc R U . . .
H22C_6 H 1.165317 0.628787 0.057083 0.303 Uiso 1 1 calc R U . . .
C23_6 C 1.0791(4) 0.6595(2) 0.0123(3) 0.187(5) Uani 1 1 d D U . . .
H23A_6 H 1.093490 0.655876 -0.012989 0.281 Uiso 1 1 calc R U . . .
H23B_6 H 1.060193 0.674198 0.007461 0.281 Uiso 1 1 calc R U . . .
H23C_6 H 1.059715 0.645852 0.018584 0.281 Uiso 1 1 calc R U . . .
C24_6 C 1.0637(2) 0.73552(12) 0.20048(19) 0.101(2) Uani 1 1 d D U . . .
C25_6 C 1.0966(2) 0.75421(13) 0.2085(2) 0.110(2) Uani 1 1 d D U . . .
H25_6 H 1.121065 0.755277 0.191884 0.132 Uiso 1 1 calc R U . . .
C26_6 C 1.0937(2) 0.77161(13) 0.2414(2) 0.104(2) Uani 1 1 d D U . . .
H26_6 H 1.116956 0.783511 0.247409 0.125 Uiso 1 1 calc R U . . .
C27_6 C 1.0562(3) 0.77091(13) 0.2644(2) 0.106(2) Uani 1 1 d D U . . .
C28_6 C 1.0227(3) 0.75223(14) 0.2562(2) 0.122(3) Uani 1 1 d D U . . .
H28_6 H 0.997667 0.751499 0.272301 0.147 Uiso 1 1 calc R U . . .
C29_6 C 1.0262(2) 0.73483(14) 0.2245(2) 0.116(2) Uani 1 1 d D U . . .
H29_6 H 1.003347 0.722614 0.219135 0.140 Uiso 1 1 calc R U . . .
C30_6 C 1.0509(3) 0.78992(15) 0.2988(2) 0.106(2) Uani 1 1 d D U . . .
O1_7 O 0.33713(17) 0.69492(9) 0.32227(13) 0.0939(13) Uani 1 1 d D U . . .
C1_7 C 0.3670(3) 0.71029(13) 0.34087(19) 0.0900(19) Uani 1 1 d D U . . .
O2_7 O 0.40847(19) 0.71178(10) 0.33405(15) 0.1102(16) Uani 1 1 d D U . . .
C2_7 C 0.3501(2) 0.72672(11) 0.37370(17) 0.0858(18) Uani 1 1 d D U . . .
O3_7 O 0.55308(18) 0.89501(9) 0.38865(14) 0.0995(14) Uani 1 1 d D U . . .
C3_7 C 0.3062(2) 0.72488(11) 0.38588(19) 0.0913(19) Uani 1 1 d D U . . .
H3_7 H 0.285188 0.713267 0.372789 0.110 Uiso 1 1 calc R U . . .
O4_7 O 0.52206(16) 0.93302(9) 0.38953(14) 0.0940(13) Uani 1 1 d D U . . .
C4_7 C 0.2928(2) 0.74030(11) 0.41776(18) 0.0902(19) Uani 1 1 d D U . . .
H4_7 H 0.263077 0.738551 0.426091 0.108 Uiso 1 1 calc R U . . .
O5_7 O 0.25171(15) 0.80623(8) 0.60616(12) 0.0903(12) Uani 1 1 d D U . . .
C5_7 C 0.3230(2) 0.75832(10) 0.43755(16) 0.0849(18) Uani 1 1 d D U . . .
O6_7 O 0.28341(16) 0.85496(9) 0.61781(12) 0.0953(13) Uani 1 1 d D U . . .
C6_7 C 0.3676(2) 0.76005(12) 0.42504(19) 0.101(2) Uani 1 1 d D U . . .
H6_7 H 0.388530 0.771810 0.437846 0.121 Uiso 1 1 calc R U . . .
C7_7 C 0.3815(2) 0.74445(12) 0.3937(2) 0.102(2) Uani 1 1 d D U . . .
H7_7 H 0.411526 0.745721 0.385921 0.122 Uiso 1 1 calc R U . . .
C8_7 C 0.3098(2) 0.77408(11) 0.47274(16) 0.0859(18) Uani 1 1 d D U . . .
C9_7 C 0.2811(2) 0.76471(12) 0.50194(18) 0.095(2) Uani 1 1 d D U . . .
H9_7 H 0.268417 0.748880 0.497964 0.114 Uiso 1 1 calc R U . . .
C10_7 C 0.2714(2) 0.77869(11) 0.53635(18) 0.0886(19) Uani 1 1 d D U . . .
H10_7 H 0.252505 0.772047 0.555479 0.106 Uiso 1 1 calc R U . . .
C11_7 C 0.28932(18) 0.80277(10) 0.54331(15) 0.0742(16) Uani 1 1 d D U . . .
C12_7 C 0.27850(19) 0.81712(12) 0.57809(16) 0.0803(17) Uani 1 1 d D U . . .
C13_7 C 0.2944(2) 0.84072(12) 0.58381(16) 0.0833(18) Uani 1 1 d D U . . .
C14_7 C 0.32284(19) 0.85193(11) 0.55480(16) 0.0867(18) Uani 1 1 d D U . . .
C15_7 C 0.3394(2) 0.87647(12) 0.55979(19) 0.096(2) Uani 1 1 d D U . . .
H15_7 H 0.330774 0.885962 0.582269 0.116 Uiso 1 1 calc R U . . .
C16_7 C 0.3676(2) 0.88681(13) 0.53280(19) 0.106(2) Uani 1 1 d D U . . .
H16_7 H 0.376120 0.903430 0.535867 0.127 Uiso 1 1 calc R U . . .
C17_7 C 0.3840(2) 0.87245(11) 0.50035(17) 0.0861(18) Uani 1 1 d D U . . .
C18_7 C 0.3669(2) 0.84873(11) 0.49413(17) 0.0803(17) Uani 1 1 d D U . . .
H18_7 H 0.376281 0.839362 0.471817 0.096 Uiso 1 1 calc R U . . .
C19_7 C 0.3360(2) 0.83814(10) 0.52002(16) 0.0785(17) Uani 1 1 d D U . . .
C20_7 C 0.31781(19) 0.81279(10) 0.51402(15) 0.0802(17) Uani 1 1 d D U . . .
C21_7 C 0.3279(2) 0.79761(11) 0.47921(17) 0.0824(17) Uani 1 1 d D U . . .
H21_7 H 0.347313 0.803822 0.460178 0.099 Uiso 1 1 calc R U . . .
C22_7 C 0.2051(2) 0.81486(15) 0.6039(2) 0.109(2) Uani 1 1 d D U . . .
H22A_7 H 0.189730 0.812953 0.575199 0.163 Uiso 1 1 calc R U . . .
H22B_7 H 0.205135 0.832070 0.611865 0.163 Uiso 1 1 calc R U . . .
H22C_7 H 0.188619 0.805434 0.623285 0.163 Uiso 1 1 calc R U . . .
C23_7 C 0.3097(3) 0.84700(19) 0.65767(19) 0.129(3) Uani 1 1 d D U . . .
H23A_7 H 0.297454 0.831476 0.666328 0.193 Uiso 1 1 calc R U . . .
H23B_7 H 0.307052 0.859245 0.679433 0.193 Uiso 1 1 calc R U . . .
H23C_7 H 0.342035 0.844982 0.653712 0.193 Uiso 1 1 calc R U . . .
C24_7 C 0.4193(2) 0.88230(11) 0.47451(17) 0.0848(18) Uani 1 1 d D U . . .
C25_7 C 0.4214(2) 0.90746(12) 0.4647(2) 0.099(2) Uani 1 1 d D U . . .
H25_7 H 0.399904 0.918384 0.474297 0.118 Uiso 1 1 calc R U . . .
C26_7 C 0.4553(2) 0.91633(12) 0.4408(2) 0.102(2) Uani 1 1 d D U . . .
H26_7 H 0.455552 0.933103 0.433848 0.123 Uiso 1 1 calc R U . . .
C27_7 C 0.4886(2) 0.90075(12) 0.42694(18) 0.0882(18) Uani 1 1 d D U . . .
C28_7 C 0.4873(2) 0.87585(12) 0.4376(2) 0.097(2) Uani 1 1 d D U . . .
H28_7 H 0.509725 0.865101 0.429262 0.116 Uiso 1 1 calc R U . . .
C29_7 C 0.4533(2) 0.86684(12) 0.4603(2) 0.100(2) Uani 1 1 d D U . . .
H29_7 H 0.452802 0.849979 0.466539 0.120 Uiso 1 1 calc R U . . .
C30_7 C 0.5237(2) 0.91004(14) 0.39924(19) 0.0862(18) Uani 1 1 d D U . . .
O1_8 O 0.34508(17) 0.69628(8) 0.23494(12) 0.0846(12) Uani 1 1 d D U . . .
C1_8 C 0.3746(3) 0.71270(13) 0.22981(19) 0.0870(18) Uani 1 1 d D U . . .
O2_8 O 0.41533(17) 0.71364(9) 0.24872(14) 0.0978(13) Uani 1 1 d D U . . .
C2_8 C 0.3606(2) 0.73298(11) 0.19780(17) 0.0868(18) Uani 1 1 d D U . . .
O3_8 O 0.54379(18) 0.89925(9) 0.30056(14) 0.1010(14) Uani 1 1 d D U . . .
C3_8 C 0.3171(2) 0.73211(11) 0.17339(18) 0.0881(18) Uani 1 1 d D U . . .
H3_8 H 0.297767 0.718443 0.175503 0.106 Uiso 1 1 calc R U . . .
O4_8 O 0.51820(16) 0.93825(9) 0.30289(14) 0.0959(13) Uani 1 1 d D U . . .
C4_8 C 0.3021(2) 0.75131(11) 0.14592(17) 0.0887(19) Uani 1 1 d D U . . .
H4_8 H 0.272723 0.750320 0.129854 0.106 Uiso 1 1 calc R U . . .
O5_8 O 0.2154(3) 0.84746(12) 0.0060(2) 0.162(3) Uani 1 1 d D U . . .
C5_8 C 0.3296(2) 0.77193(10) 0.14179(17) 0.0825(17) Uani 1 1 d D U . . .
O6_8 O 0.2443(2) 0.89657(11) 0.0233(2) 0.140(2) Uani 1 1 d D U . . .
C6_8 C 0.3735(2) 0.77220(13) 0.1654(2) 0.110(2) Uani 1 1 d D U . . .
H6_8 H 0.392973 0.785767 0.162920 0.132 Uiso 1 1 calc R U . . .
C7_8 C 0.3896(2) 0.75290(13) 0.1929(2) 0.105(2) Uani 1 1 d D U . . .
H7_8 H 0.419640 0.753428 0.207726 0.126 Uiso 1 1 calc R U . . .
C8_8 C 0.3115(2) 0.79300(11) 0.11406(17) 0.0911(19) Uani 1 1 d D U . . .
C9_8 C 0.2775(3) 0.78894(13) 0.0786(2) 0.110(2) Uani 1 1 d D U . . .
H9_8 H 0.267758 0.772820 0.071756 0.132 Uiso 1 1 calc R U . . .
C10_8 C 0.2587(3) 0.80799(13) 0.0541(2) 0.115(3) Uani 1 1 d D U . . .
H10_8 H 0.236408 0.804707 0.030721 0.139 Uiso 1 1 calc R U . . .
C11_8 C 0.2725(2) 0.83276(12) 0.06343(19) 0.110(2) Uani 1 1 d D U . . .
C12_8 C 0.2509(3) 0.85268(13) 0.0386(2) 0.125(3) Uani 1 1 d D U . . .
C13_8 C 0.2647(3) 0.87682(13) 0.0469(2) 0.120(3) Uani 1 1 d D U . . .
C14_8 C 0.3006(2) 0.88224(12) 0.0810(2) 0.105(2) Uani 1 1 d D U . . .
C15_8 C 0.3150(3) 0.90680(13) 0.0905(2) 0.115(2) Uani 1 1 d D U . . .
H15_8 H 0.301012 0.919676 0.073865 0.138 Uiso 1 1 calc R U . . .
C16_8 C 0.3485(2) 0.91210(13) 0.1233(2) 0.106(2) Uani 1 1 d D U . . .
H16_8 H 0.357375 0.928535 0.128418 0.127 Uiso 1 1 calc R U . . .
C17_8 C 0.3702(2) 0.89357(12) 0.14965(19) 0.099(2) Uani 1 1 d D U . . .
C18_8 C 0.3563(2) 0.86945(12) 0.1410(2) 0.101(2) Uani 1 1 d D U . . .
H18_8 H 0.370280 0.856876 0.158351 0.121 Uiso 1 1 calc R U . . .
C19_8 C 0.3219(2) 0.86296(11) 0.10701(19) 0.094(2) Uani 1 1 d D U . . .
C20_8 C 0.3075(2) 0.83735(11) 0.09802(18) 0.098(2) Uani 1 1 d D U . . .
C21_8 C 0.3258(2) 0.81727(11) 0.12264(18) 0.0903(19) Uani 1 1 d D U . . .
H21_8 H 0.348612 0.820267 0.145767 0.108 Uiso 1 1 calc R U . . .
C22_8 C 0.1700(3) 0.8485(3) 0.0209(4) 0.216(7) Uani 1 1 d D U . . .
H22A_8 H 0.165404 0.864568 0.032704 0.324 Uiso 1 1 calc R U . . .
H22B_8 H 0.168264 0.836061 0.042580 0.324 Uiso 1 1 calc R U . . .
H22C_8 H 0.146155 0.845409 -0.002713 0.324 Uiso 1 1 calc R U . . .
C23_8 C 0.2591(5) 0.8977(2) -0.0178(3) 0.208(6) Uani 1 1 d D U . . .
H23A_8 H 0.243144 0.885128 -0.035753 0.311 Uiso 1 1 calc R U . . .
H23B_8 H 0.292259 0.894891 -0.015429 0.311 Uiso 1 1 calc R U . . .
H23C_8 H 0.251898 0.913714 -0.030113 0.311 Uiso 1 1 calc R U . . .
C24_8 C 0.4066(2) 0.89951(13) 0.18582(18) 0.101(2) Uani 1 1 d D U . . .
C25_8 C 0.4083(2) 0.92252(12) 0.2061(2) 0.110(2) Uani 1 1 d D U . . .
H25_8 H 0.385796 0.934459 0.197341 0.132 Uiso 1 1 calc R U . . .
C26_8 C 0.4435(2) 0.92778(13) 0.2393(2) 0.111(2) Uani 1 1 d D U . . .
H26_8 H 0.443900 0.943253 0.252438 0.133 Uiso 1 1 calc R U . . .
C27_8 C 0.4778(2) 0.91072(12) 0.2534(2) 0.096(2) Uani 1 1 d D U . . .
C28_8 C 0.4759(2) 0.88769(13) 0.2329(2) 0.110(2) Uani 1 1 d D U . . .
H28_8 H 0.498363 0.875776 0.241852 0.132 Uiso 1 1 calc R U . . .
C29_8 C 0.4413(2) 0.88221(12) 0.1996(2) 0.106(2) Uani 1 1 d D U . . .
H29_8 H 0.441111 0.866797 0.186313 0.127 Uiso 1 1 calc R U . . .
C30_8 C 0.5157(2) 0.91618(15) 0.2882(2) 0.0899(19) Uani 1 1 d D U . . .
O1_9 O 0.28412(17) 0.65547(10) 0.26210(14) 0.1010(14) Uani 1 1 d D U . . .
N1_9 N 0.2078(2) 0.64651(16) 0.2575(2) 0.156(3) Uani 1 1 d D U . . .
C2_9 C 0.2491(3) 0.65237(17) 0.2800(3) 0.125(3) Uani 1 1 d D U . . .
C3_9 C 0.2529(3) 0.6537(2) 0.3285(2) 0.155(4) Uani 1 1 d D U . . .
H3A_9 H 0.224819 0.660922 0.336750 0.232 Uiso 1 1 calc R U . . .
H3B_9 H 0.279297 0.663841 0.339149 0.232 Uiso 1 1 calc R U . . .
H3C_9 H 0.256989 0.637350 0.340296 0.232 Uiso 1 1 calc R U . . .
C4_9 C 0.2018(4) 0.6448(3) 0.2103(3) 0.175(5) Uani 1 1 d D U . . .
H4A_9 H 0.223992 0.655930 0.199203 0.210 Uiso 1 1 calc R U . . .
H4B_9 H 0.170563 0.650422 0.199393 0.210 Uiso 1 1 calc R U . . .
C5_9 C 0.2088(5) 0.6192(3) 0.1937(4) 0.216(6) Uani 1 1 d D U . . .
H5A_9 H 0.214925 0.620188 0.164368 0.324 Uiso 1 1 calc R U . . .
H5B_9 H 0.181004 0.609584 0.195306 0.324 Uiso 1 1 calc R U . . .
H5C_9 H 0.234829 0.611534 0.210716 0.324 Uiso 1 1 calc R U . . .
C6_9 C 0.1656(4) 0.6399(3) 0.2783(4) 0.202(6) Uani 1 1 d D U . . .
H6A_9 H 0.148394 0.626635 0.262525 0.242 Uiso 1 1 calc R U . . .
H6B_9 H 0.174879 0.634336 0.307475 0.242 Uiso 1 1 calc R U . . .
C7_9 C 0.1366(5) 0.6621(4) 0.2781(5) 0.274(9) Uani 1 1 d D U . . .
H7A_9 H 0.109077 0.658411 0.291364 0.411 Uiso 1 1 calc R U . . .
H7B_9 H 0.154039 0.675039 0.293843 0.411 Uiso 1 1 calc R U . . .
H7C_9 H 0.127670 0.667372 0.249089 0.411 Uiso 1 1 calc R U . . .
O1_10 O 0.89923(16) 0.52495(10) 0.39907(15) 0.1038(14) Uani 1 1 d D U . . .
N1_10 N 0.9519(2) 0.49838(13) 0.38111(18) 0.120(2) Uani 1 1 d D U . . .
C2_10 C 0.9152(3) 0.51305(16) 0.3710(2) 0.116(3) Uani 1 1 d D U . . .
C3_10 C 0.8935(3) 0.51322(19) 0.3244(2) 0.149(4) Uani 1 1 d D U . . .
H3A_10 H 0.916914 0.517547 0.306375 0.224 Uiso 1 1 calc R U . . .
H3B_10 H 0.868582 0.525179 0.320643 0.224 Uiso 1 1 calc R U . . .
H3C_10 H 0.881239 0.497058 0.316596 0.224 Uiso 1 1 calc R U . . .
C4_10 C 0.9738(3) 0.49738(18) 0.4246(2) 0.124(3) Uani 1 1 d D U . . .
H4A_10 H 0.970703 0.513463 0.437877 0.148 Uiso 1 1 calc R U . . .
H4B_10 H 1.006917 0.494101 0.424671 0.148 Uiso 1 1 calc R U . . .
C5_10 C 0.9530(4) 0.47751(17) 0.4519(3) 0.142(3) Uani 1 1 d D U . . .
H5A_10 H 0.920556 0.481105 0.453323 0.214 Uiso 1 1 calc R U . . .
H5B_10 H 0.969704 0.477506 0.480287 0.214 Uiso 1 1 calc R U . . .
H5C_10 H 0.955777 0.461515 0.438977 0.214 Uiso 1 1 calc R U . . .
C6_10 C 0.9725(4) 0.4817(2) 0.3502(3) 0.162(4) Uani 1 1 d D U . . .
H6A_10 H 0.949003 0.477818 0.326245 0.194 Uiso 1 1 calc R U . . .
H6B_10 H 0.982754 0.466303 0.364360 0.194 Uiso 1 1 calc R U . . .
C7_10 C 1.0156(5) 0.4953(3) 0.3335(4) 0.260(9) Uani 1 1 d D U . . .
H7A_10 H 1.032030 0.483892 0.317363 0.391 Uiso 1 1 calc R U . . .
H7B_10 H 1.036401 0.501360 0.357576 0.391 Uiso 1 1 calc R U . . .
H7C_10 H 1.004473 0.509039 0.315539 0.391 Uiso 1 1 calc R U . . .
O1_11 O 1.1515(2) 0.84337(11) 0.35432(18) 0.1179(17) Uani 1 1 d D U . . .
N1_11 N 1.2083(3) 0.8485(2) 0.4058(3) 0.211(4) Uani 1 1 d D U . . .
C2_11 C 1.1726(3) 0.8567(2) 0.3783(3) 0.135(3) Uani 1 1 d D U . . .
C3_11 C 1.1574(5) 0.8832(2) 0.3819(6) 0.277(9) Uani 1 1 d D U . . .
H3A_11 H 1.142181 0.888718 0.354638 0.415 Uiso 1 1 calc R U . . .
H3B_11 H 1.184277 0.893386 0.390449 0.415 Uiso 1 1 calc R U . . .
H3C_11 H 1.135961 0.884381 0.402970 0.415 Uiso 1 1 calc R U . . .
C4_11 C 1.2320(4) 0.8616(3) 0.4434(4) 0.282(7) Uani 1 1 d D U . . .
H4A_11 H 1.226451 0.879302 0.440482 0.338 Uiso 1 1 calc R U . . .
H4B_11 H 1.265484 0.858708 0.445660 0.338 Uiso 1 1 calc R U . . .
C5_11 C 1.2121(6) 0.8515(5) 0.4849(4) 0.333(12) Uani 1 1 d D U . . .
H5A_11 H 1.227309 0.859936 0.509733 0.499 Uiso 1 1 calc R U . . .
H5B_11 H 1.178966 0.854569 0.482439 0.499 Uiso 1 1 calc R U . . .
H5C_11 H 1.217867 0.834045 0.487599 0.499 Uiso 1 1 calc R U . . .
C6_11 C 1.2206(5) 0.8222(3) 0.3996(5) 0.261(7) Uani 1 1 d D U . . .
H6A_11 H 1.224414 0.814062 0.427330 0.313 Uiso 1 1 calc R U . . .
H6B_11 H 1.194659 0.814245 0.382108 0.313 Uiso 1 1 calc R U . . .
C7_11 C 1.2624(6) 0.8184(4) 0.3797(6) 0.310(11) Uani 1 1 d D U . . .
H7A_11 H 1.267835 0.800936 0.376903 0.464 Uiso 1 1 calc R U . . .
H7B_11 H 1.258792 0.825958 0.351793 0.464 Uiso 1 1 calc R U . . .
H7C_11 H 1.288600 0.825775 0.397096 0.464 Uiso 1 1 calc R U . . .
O1_12 O 0.53669(17) 0.98541(9) 0.35063(14) 0.0940(13) Uani 1 1 d D U . . .
N1_12 N 0.4906(2) 1.00811(13) 0.30364(19) 0.133(2) Uani 1 1 d D U . . .
C2_12 C 0.4979(3) 0.99177(14) 0.3358(2) 0.098(2) Uani 1 1 d D U . . .
C3_12 C 0.4560(3) 0.98165(17) 0.3541(3) 0.124(3) Uani 1 1 d D U . . .
H3A_12 H 0.431941 0.977616 0.331220 0.186 Uiso 1 1 calc R U . . .
H3B_12 H 0.444477 0.993885 0.372421 0.186 Uiso 1 1 calc R U . . .
H3C_12 H 0.464818 0.966980 0.370522 0.186 Uiso 1 1 calc R U . . .
C4_12 C 0.5326(4) 1.01573(19) 0.2825(3) 0.154(3) Uani 1 1 d D U . . .
H4A_12 H 0.556899 1.003230 0.287288 0.185 Uiso 1 1 calc R U . . .
H4B_12 H 0.523904 1.017556 0.251793 0.185 Uiso 1 1 calc R U . . .
C5_12 C 0.5490(5) 1.0388(2) 0.3008(4) 0.213(6) Uani 1 1 d D U . . .
H5A_12 H 0.575872 1.044058 0.287841 0.319 Uiso 1 1 calc R U . . .
H5B_12 H 0.524725 1.050990 0.295775 0.319 Uiso 1 1 calc R U . . .
H5C_12 H 0.557586 1.036723 0.331125 0.319 Uiso 1 1 calc R U . . .
C6_12 C 0.4457(3) 1.01947(19) 0.2864(2) 0.149(3) Uani 1 1 d D U . . .
H6A_12 H 0.451286 1.036248 0.277108 0.179 Uiso 1 1 calc R U . . .
H6B_12 H 0.425665 1.020458 0.309067 0.179 Uiso 1 1 calc R U . . .
C7_12 C 0.4199(5) 1.0047(3) 0.2481(3) 0.250(8) Uani 1 1 d D U . . .
H7A_12 H 0.387051 1.008453 0.245219 0.375 Uiso 1 1 calc R U . . .
H7B_12 H 0.424344 0.987215 0.253187 0.375 Uiso 1 1 calc R U . . .
H7C_12 H 0.432376 1.009181 0.222202 0.375 Uiso 1 1 calc R U . . .

loop_
_atom_site_aniso_label
_atom_site_aniso_U_11
_atom_site_aniso_U_22
_atom_site_aniso_U_33
_atom_site_aniso_U_23
_atom_site_aniso_U_13
_atom_site_aniso_U_12
Cu1 0.0765(6) 0.1159(8) 0.0862(6) 0.0050(5) -0.0048(5) -0.0096(5)
O01E 0.122(4) 0.125(4) 0.130(4) 0.000(3) 0.027(3) 0.014(3)
O01J 0.120(4) 0.139(5) 0.140(4) -0.005(3) 0.014(3) -0.004(4)
O01O 0.120(5) 0.157(6) 0.168(5) 0.019(4) 0.018(4) 0.005(4)
Cu2 0.0861(7) 0.1173(9) 0.0928(6) -0.0005(6) -0.0045(5) -0.0129(6)
O2 0.151(5) 0.140(5) 0.171(5) 0.017(4) -0.001(4) -0.025(4)
Cu3 0.0902(7) 0.1071(8) 0.1010(7) 0.0007(5) 0.0174(5) 0.0074(6)
Cu4 0.0911(7) 0.1105(8) 0.0990(7) 0.0028(6) 0.0149(5) 0.0080(6)
Cu5 0.0783(6) 0.0931(7) 0.0825(6) 0.0024(5) 0.0126(5) -0.0043(5)
Cu6 0.0833(6) 0.0953(7) 0.0861(6) 0.0024(5) 0.0143(5) -0.0025(5)
Cu7 0.0818(6) 0.0854(7) 0.0737(5) -0.0031(4) 0.0004(4) 0.0063(5)
Cu8 0.0835(6) 0.0926(7) 0.0776(5) -0.0052(5) 0.0014(5) 0.0067(5)
O1_1 0.087(3) 0.120(4) 0.097(3) 0.010(3) 0.005(3) -0.006(3)
C1_1 0.066(5) 0.140(8) 0.114(6) -0.004(5) 0.004(4) 0.003(5)
O2_1 0.090(3) 0.127(5) 0.130(4) 0.027(3) 0.010(3) 0.009(3)
C2_1 0.072(5) 0.137(7) 0.112(5) 0.020(5) 0.009(4) 0.005(5)
O3_1 0.099(4) 0.124(4) 0.094(3) 0.010(3) -0.007(3) -0.008(3)
C3_1 0.085(5) 0.153(8) 0.128(6) 0.029(6) 0.013(5) 0.021(5)
O4_1 0.096(3) 0.099(3) 0.087(3) 0.005(2) -0.002(3) 0.007(3)
C4_1 0.082(5) 0.168(9) 0.145(7) 0.051(6) 0.024(5) 0.010(5)
O5_1 0.129(4) 0.179(6) 0.081(3) 0.028(3) 0.011(3) 0.017(4)
C5_1 0.080(5) 0.161(8) 0.124(6) 0.031(6) 0.015(5) 0.006(5)
O6_1 0.110(4) 0.193(7) 0.101(4) 0.034(4) 0.019(3) -0.007(4)
C6_1 0.087(5) 0.157(8) 0.156(7) 0.049(6) 0.028(5) 0.016(5)
C7_1 0.074(5) 0.166(8) 0.150(7) 0.051(6) 0.022(5) 0.024(5)
C8_1 0.087(5) 0.157(8) 0.109(6) 0.014(5) 0.013(4) 0.017(5)
C9_1 0.096(6) 0.170(8) 0.090(5) 0.022(5) 0.004(4) 0.016(5)
C10_1 0.106(6) 0.159(8) 0.104(5) 0.028(5) 0.010(5) 0.011(5)
C11_1 0.090(5) 0.138(7) 0.077(4) 0.019(4) 0.005(4) 0.008(4)
C12_1 0.103(6) 0.143(7) 0.075(4) 0.022(4) 0.010(4) 0.008(5)
C13_1 0.110(6) 0.173(8) 0.076(4) 0.023(5) 0.023(4) 0.000(6)
C14_1 0.103(6) 0.149(7) 0.101(5) 0.019(5) 0.034(5) 0.006(5)
C15_1 0.081(5) 0.196(9) 0.122(6) 0.044(6) 0.034(5) 0.004(5)
C16_1 0.097(6) 0.186(9) 0.101(5) 0.050(6) 0.000(5) 0.015(6)
C17_1 0.080(5) 0.149(7) 0.097(5) 0.030(5) 0.017(4) 0.008(5)
C18_1 0.106(6) 0.148(7) 0.076(4) 0.034(4) 0.015(4) 0.008(5)
C19_1 0.090(5) 0.123(6) 0.105(5) 0.011(4) 0.027(4) 0.012(4)
C20_1 0.085(5) 0.126(6) 0.087(4) 0.012(4) 0.023(4) 0.005(4)
C21_1 0.098(6) 0.136(7) 0.101(5) 0.018(4) 0.000(4) 0.009(5)
C22_1 0.179(10) 0.236(12) 0.069(5) -0.010(6) -0.012(5) 0.008(9)
C23_1 0.191(12) 0.192(13) 0.215(12) 0.036(10) 0.060(10) -0.042(10)
C24_1 0.081(5) 0.167(8) 0.082(4) 0.024(5) 0.016(4) 0.004(5)
C25_1 0.103(6) 0.120(6) 0.102(5) 0.023(5) 0.006(4) 0.000(5)
C26_1 0.117(6) 0.137(7) 0.089(5) 0.007(5) -0.008(4) 0.011(6)
C27_1 0.080(5) 0.115(6) 0.088(4) 0.006(4) 0.008(4) 0.012(4)
C28_1 0.089(5) 0.156(8) 0.109(5) 0.020(5) -0.003(4) -0.001(5)
C29_1 0.095(6) 0.175(8) 0.096(5) 0.043(5) -0.005(4) -0.001(6)
C30_1 0.092(5) 0.104(6) 0.073(4) 0.006(4) 0.004(4) 0.014(4)
O1_2 0.093(3) 0.121(4) 0.095(3) 0.011(3) -0.014(3) -0.011(3)
C1_2 0.090(5) 0.120(7) 0.094(5) 0.012(5) -0.012(4) -0.014(5)
O2_2 0.127(4) 0.116(4) 0.113(4) 0.002(3) -0.045(3) -0.011(4)
C2_2 0.099(5) 0.119(7) 0.096(5) 0.001(5) -0.013(4) -0.003(5)
O3_2 0.089(3) 0.102(4) 0.094(3) -0.025(3) 0.008(2) -0.004(3)
C3_2 0.102(5) 0.099(6) 0.120(6) 0.008(5) -0.005(5) 0.000(5)
O4_2 0.082(3) 0.106(4) 0.082(3) -0.013(2) 0.004(2) 0.005(3)
C4_2 0.109(6) 0.106(6) 0.104(5) 0.002(4) -0.016(5) 0.006(5)
O5_2 0.104(3) 0.093(3) 0.089(3) -0.018(2) 0.027(2) -0.009(3)
C5_2 0.096(5) 0.109(6) 0.088(4) 0.001(4) 0.003(4) 0.000(5)
O6_2 0.101(3) 0.161(5) 0.076(3) -0.035(3) 0.010(3) -0.023(3)
C6_2 0.147(7) 0.103(6) 0.103(5) 0.005(4) -0.042(5) 0.000(5)
C7_2 0.154(8) 0.123(7) 0.125(6) 0.009(5) -0.048(6) -0.008(6)
C8_2 0.090(5) 0.110(6) 0.073(4) -0.002(4) 0.001(4) 0.001(4)
C9_2 0.086(4) 0.084(5) 0.090(4) 0.004(4) 0.011(4) 0.005(4)
C10_2 0.089(5) 0.095(5) 0.087(4) -0.002(4) 0.017(4) 0.000(4)
C11_2 0.081(4) 0.095(5) 0.080(4) -0.010(4) 0.027(4) -0.008(4)
C12_2 0.099(5) 0.084(5) 0.067(4) -0.012(3) 0.018(4) -0.021(4)
C13_2 0.080(4) 0.109(5) 0.074(4) -0.018(4) 0.004(4) -0.010(4)
C14_2 0.077(4) 0.119(6) 0.063(4) -0.011(4) 0.000(3) -0.010(4)
C15_2 0.083(5) 0.165(8) 0.085(5) -0.032(5) -0.008(4) -0.012(5)
C16_2 0.091(5) 0.172(8) 0.076(4) -0.037(5) 0.000(4) 0.017(5)
C17_2 0.091(5) 0.110(6) 0.082(4) -0.014(4) 0.009(4) -0.006(4)
C18_2 0.087(5) 0.099(5) 0.069(4) -0.016(3) -0.002(3) -0.002(4)
C19_2 0.078(4) 0.097(5) 0.074(4) -0.002(3) 0.010(3) -0.009(4)
C20_2 0.086(4) 0.096(5) 0.062(3) -0.001(3) 0.007(3) -0.002(4)
C21_2 0.093(5) 0.102(5) 0.071(4) -0.009(3) 0.003(3) 0.010(4)
C22_2 0.122(6) 0.098(6) 0.102(5) -0.014(4) 0.010(4) -0.022(5)
C23_2 0.088(5) 0.203(10) 0.083(5) 0.028(5) 0.009(4) 0.011(5)
C24_2 0.090(5) 0.117(6) 0.071(4) -0.021(4) 0.005(3) -0.001(4)
C25_2 0.089(5) 0.123(6) 0.099(5) -0.026(4) -0.006(4) -0.001(4)
C26_2 0.082(5) 0.122(6) 0.091(4) -0.022(4) 0.008(4) 0.013(4)
C27_2 0.090(5) 0.098(5) 0.082(4) -0.009(4) 0.006(4) 0.013(4)
C28_2 0.093(5) 0.122(6) 0.089(4) -0.025(4) 0.012(4) -0.001(4)
C29_2 0.084(5) 0.137(7) 0.105(5) -0.026(5) 0.014(4) 0.001(5)
C30_2 0.096(5) 0.103(6) 0.068(4) 0.004(4) 0.006(4) 0.020(5)
O1_3 0.100(4) 0.126(4) 0.115(4) -0.005(3) 0.027(3) 0.005(3)
C1_3 0.099(6) 0.101(6) 0.096(5) 0.002(4) 0.010(5) 0.013(5)
O2_3 0.103(4) 0.128(5) 0.119(4) -0.018(3) 0.014(3) 0.008(3)
C2_3 0.085(5) 0.124(7) 0.096(5) 0.004(4) 0.009(4) 0.006(5)
O3_3 0.092(3) 0.102(4) 0.100(3) -0.007(3) 0.005(3) 0.011(3)
C3_3 0.094(6) 0.136(7) 0.113(6) 0.007(5) 0.020(5) 0.009(5)
O4_3 0.083(3) 0.106(4) 0.087(3) 0.000(2) 0.017(2) 0.002(3)
C4_3 0.096(6) 0.145(7) 0.110(6) -0.018(5) 0.002(5) 0.029(5)
C5_3 0.092(6) 0.141(7) 0.109(5) -0.005(5) 0.004(5) 0.027(5)
O6_3 0.194(9) 0.62(2) 0.173(8) -0.229(11) -0.039(7) 0.130(12)
C6_3 0.095(6) 0.157(8) 0.124(6) -0.041(6) 0.008(5) 0.007(6)
C7_3 0.113(6) 0.121(7) 0.120(6) -0.015(5) 0.017(5) 0.013(5)
C8_3 0.104(6) 0.159(8) 0.100(5) -0.023(5) -0.012(5) 0.033(5)
C9_3 0.088(6) 0.201(10) 0.151(8) -0.045(7) -0.019(6) 0.021(6)
C10_3 0.099(7) 0.262(12) 0.144(8) -0.073(8) -0.033(6) 0.049(7)
C11_3 0.146(8) 0.244(11) 0.107(6) -0.063(7) -0.037(6) 0.061(8)
C12_3 0.147(9) 0.353(15) 0.139(8) -0.102(9) -0.055(7) 0.091(10)
C13_3 0.152(9) 0.431(17) 0.129(7) -0.131(9) -0.042(7) 0.117(10)
C14_3 0.122(7) 0.329(14) 0.113(6) -0.092(8) -0.026(6) 0.078(8)
C15_3 0.141(9) 0.426(18) 0.129(8) -0.124(10) -0.005(7) 0.087(11)
C16_3 0.125(8) 0.385(16) 0.109(6) -0.113(9) -0.020(6) 0.073(9)
C17_3 0.118(7) 0.229(11) 0.106(6) -0.043(6) 0.000(5) 0.038(7)
C18_3 0.099(6) 0.186(9) 0.095(5) -0.034(5) -0.006(4) 0.042(6)
C19_3 0.107(6) 0.216(10) 0.084(5) -0.034(5) -0.010(4) 0.046(6)
C20_3 0.091(6) 0.206(9) 0.096(5) -0.027(6) -0.017(4) 0.033(6)
C21_3 0.088(5) 0.176(8) 0.092(5) -0.034(5) -0.011(4) 0.019(5)
C23_3 0.28(2) 0.94(4) 0.180(14) -0.07(2) 0.041(17) 0.24(3)
C24_3 0.101(6) 0.175(8) 0.083(5) -0.020(5) 0.001(4) 0.045(6)
C25_3 0.090(6) 0.190(9) 0.111(6) -0.048(6) 0.000(5) 0.015(6)
C26_3 0.097(5) 0.138(7) 0.100(5) -0.027(5) 0.003(4) 0.019(5)
C27_3 0.069(4) 0.144(7) 0.092(5) 0.001(5) 0.012(4) 0.006(4)
C28_3 0.090(5) 0.153(8) 0.096(5) -0.015(5) -0.002(4) 0.014(5)
C29_3 0.103(6) 0.185(9) 0.105(6) -0.012(6) 0.005(5) 0.041(6)
C30_3 0.068(4) 0.132(7) 0.079(4) 0.000(4) 0.011(3) 0.013(5)
O5_3^a 0.124(13) 0.43(2) 0.163(16) -0.195(15) -0.061(11) 0.098(15)
C22_3^a 0.24(4) 0.44(5) 0.24(4) -0.13(3) -0.04(3) 0.05(4)
O5_3^b 0.201(17) 0.43(2) 0.230(18) -0.130(18) -0.077(15) 0.017(17)
C22_3^b 0.130(16) 0.44(4) 0.158(19) -0.10(2) 0.009(14) -0.01(2)
O1_4 0.082(3) 0.114(4) 0.116(3) 0.008(3) 0.011(3) 0.008(3)
C1_4 0.100(6) 0.120(7) 0.095(5) 0.002(5) 0.013(5) 0.002(5)
O2_4 0.097(4) 0.137(5) 0.109(3) 0.024(3) 0.003(3) -0.003(3)
C2_4 0.106(6) 0.124(6) 0.094(5) 0.005(4) 0.022(4) 0.011(5)
O3_4 0.104(4) 0.095(4) 0.107(3) -0.007(3) 0.033(3) -0.001(3)
C3_4 0.092(5) 0.119(6) 0.112(5) 0.000(5) 0.018(5) 0.014(5)
O4_4 0.099(3) 0.091(3) 0.089(3) -0.002(2) 0.015(2) 0.007(3)
C4_4 0.103(6) 0.140(7) 0.117(6) 0.013(5) 0.036(5) 0.010(5)
O5_4 0.100(3) 0.142(4) 0.075(3) 0.003(3) 0.016(2) -0.025(3)
C5_4 0.080(5) 0.126(6) 0.114(5) -0.002(5) 0.028(4) 0.001(4)
O6_4 0.115(4) 0.133(5) 0.092(3) 0.031(3) 0.012(3) -0.004(3)
C6_4 0.083(5) 0.145(7) 0.115(6) 0.025(5) 0.009(4) 0.009(5)
C7_4 0.097(6) 0.143(7) 0.110(6) 0.016(5) 0.012(5) -0.005(5)
C8_4 0.100(5) 0.119(6) 0.080(4) 0.019(4) 0.021(4) 0.006(5)
C9_4 0.111(6) 0.116(6) 0.111(6) 0.001(5) 0.020(5) 0.018(5)
C10_4 0.103(6) 0.140(7) 0.078(4) 0.006(4) 0.026(4) 0.000(5)
C11_4 0.090(5) 0.121(6) 0.077(4) 0.007(4) 0.022(4) 0.000(4)
C12_4 0.088(5) 0.138(7) 0.065(4) 0.009(4) 0.015(4) -0.017(5)
C13_4 0.081(5) 0.117(6) 0.087(5) 0.005(4) 0.005(4) -0.011(4)
C14_4 0.097(5) 0.121(6) 0.068(4) 0.011(4) 0.010(4) -0.015(4)
C15_4 0.093(5) 0.118(6) 0.094(5) 0.011(4) 0.017(4) -0.001(4)
C16_4 0.082(5) 0.132(7) 0.084(4) -0.002(4) 0.013(4) -0.005(4)
C17_4 0.089(5) 0.102(5) 0.073(4) 0.002(4) 0.014(4) -0.005(4)
C18_4 0.087(5) 0.112(6) 0.069(4) 0.011(3) 0.023(3) -0.004(4)
C19_4 0.081(4) 0.106(5) 0.084(4) -0.002(4) 0.010(4) -0.014(4)
C20_4 0.086(5) 0.113(6) 0.076(4) 0.009(4) 0.016(4) -0.002(4)
C21_4 0.086(5) 0.124(6) 0.090(5) 0.006(4) 0.019(4) -0.006(4)
C22_4 0.103(6) 0.175(8) 0.071(4) -0.006(4) 0.017(4) -0.024(5)
C23_4 0.155(9) 0.142(9) 0.171(9) 0.029(7) 0.009(7) -0.031(8)
C24_4 0.081(4) 0.113(6) 0.074(4) -0.007(4) 0.010(3) -0.003(4)
C25_4 0.089(5) 0.106(6) 0.088(4) 0.006(4) 0.016(4) -0.005(4)
C26_4 0.103(5) 0.104(6) 0.085(4) 0.000(4) 0.025(4) 0.009(4)
C27_4 0.089(5) 0.103(6) 0.085(4) -0.013(4) 0.009(4) -0.003(4)
C28_4 0.098(5) 0.099(5) 0.109(5) -0.003(4) 0.036(4) -0.007(4)
C29_4 0.108(6) 0.096(6) 0.110(5) -0.009(4) 0.031(4) -0.007(5)
C30_4 0.075(4) 0.099(6) 0.075(4) 0.002(4) 0.002(3) -0.003(4)
O1_5 0.094(3) 0.120(4) 0.088(3) 0.005(3) -0.007(2) -0.019(3)
C1_5 0.069(4) 0.127(7) 0.088(5) 0.001(5) 0.002(4) -0.014(5)
O2_5 0.082(3) 0.142(5) 0.122(4) -0.020(3) -0.008(3) -0.014(3)
C2_5 0.085(5) 0.126(7) 0.091(5) 0.007(5) 0.001(4) -0.008(5)
O3_5 0.090(4) 0.119(4) 0.125(4) 0.025(3) 0.010(3) 0.005(3)
C3_5 0.122(6) 0.118(6) 0.098(5) 0.004(5) -0.006(5) -0.026(5)
O4_5 0.084(3) 0.130(4) 0.104(3) 0.002(3) 0.018(3) -0.007(3)
C4_5 0.111(6) 0.127(7) 0.102(5) 0.018(5) -0.018(4) -0.028(5)
O5_5 0.129(4) 0.136(4) 0.070(3) -0.005(3) 0.004(3) -0.012(3)
C5_5 0.106(6) 0.120(7) 0.098(5) 0.005(5) 0.011(4) -0.031(5)
O6_5 0.119(4) 0.151(5) 0.099(3) -0.009(3) -0.022(3) -0.026(4)
C6_5 0.097(5) 0.127(7) 0.113(5) -0.004(5) -0.010(5) -0.009(5)
C7_5 0.097(5) 0.122(7) 0.100(5) -0.002(5) -0.016(4) -0.005(5)
C8_5 0.105(5) 0.147(7) 0.075(4) 0.002(4) -0.010(4) -0.047(5)
C9_5 0.134(7) 0.135(7) 0.077(4) 0.003(4) -0.009(4) -0.044(5)
C10_5 0.127(7) 0.163(8) 0.079(5) 0.017(5) 0.006(5) -0.008(6)
C11_5 0.095(5) 0.123(6) 0.070(4) -0.002(4) 0.009(4) -0.020(4)
C12_5 0.099(5) 0.131(7) 0.070(4) 0.001(4) -0.012(4) -0.005(5)
C13_5 0.090(5) 0.140(7) 0.075(4) -0.018(4) -0.008(4) -0.022(5)
C14_5 0.083(5) 0.137(7) 0.074(4) -0.010(4) 0.001(4) -0.014(5)
C15_5 0.083(5) 0.134(7) 0.088(5) -0.021(5) -0.002(4) -0.020(5)
C16_5 0.091(5) 0.103(5) 0.091(5) -0.004(4) 0.012(4) -0.009(4)
C17_5 0.066(4) 0.104(5) 0.088(4) -0.013(4) 0.010(3) -0.012(4)
C18_5 0.072(4) 0.145(7) 0.072(4) -0.024(4) 0.000(3) -0.010(4)
C19_5 0.075(4) 0.114(6) 0.074(4) -0.010(4) 0.009(3) -0.008(4)
C20_5 0.084(4) 0.119(6) 0.072(4) -0.003(4) 0.005(3) -0.006(4)
C21_5 0.090(5) 0.133(7) 0.082(4) -0.008(4) 0.000(4) -0.001(5)
C22_5 0.191(10) 0.142(8) 0.097(6) 0.009(5) 0.031(6) -0.002(7)
C23_5 0.088(6) 0.194(10) 0.143(7) 0.017(7) -0.008(5) -0.005(6)
C24_5 0.079(4) 0.108(5) 0.084(4) -0.013(4) -0.001(4) 0.001(4)
C25_5 0.070(4) 0.124(6) 0.096(5) -0.005(4) 0.018(4) -0.017(4)
C26_5 0.082(5) 0.119(6) 0.095(5) -0.005(4) 0.016(4) -0.011(4)
C27_5 0.076(5) 0.117(6) 0.095(5) -0.006(4) 0.017(4) -0.009(4)
C28_5 0.092(5) 0.144(7) 0.108(5) 0.011(5) -0.002(4) 0.006(5)
C29_5 0.088(5) 0.122(6) 0.099(5) 0.004(4) 0.015(4) -0.012(4)
C30_5 0.088(6) 0.112(6) 0.106(5) 0.007(4) 0.014(5) 0.015(5)
O1_6 0.106(4) 0.115(4) 0.097(3) 0.012(3) -0.005(3) -0.002(3)
C1_6 0.091(5) 0.113(7) 0.113(6) -0.005(6) 0.004(5) -0.011(5)
O2_6 0.164(6) 0.116(5) 0.124(4) 0.009(3) 0.034(4) -0.012(4)
C2_6 0.137(7) 0.124(7) 0.101(5) -0.016(5) 0.027(5) -0.012(6)
O3_6 0.102(4) 0.128(4) 0.129(4) -0.024(3) 0.040(3) -0.008(3)
C3_6 0.143(8) 0.123(8) 0.160(8) 0.038(6) 0.053(6) -0.006(6)
O4_6 0.091(3) 0.123(4) 0.101(3) -0.001(3) 0.012(3) 0.007(3)
C4_6 0.170(9) 0.128(8) 0.182(9) 0.028(7) 0.090(7) 0.002(7)
O5_6 0.241(9) 0.145(6) 0.144(5) -0.049(4) 0.080(6) -0.034(6)
C5_6 0.192(9) 0.118(7) 0.131(7) -0.015(6) 0.073(7) -0.036(7)
O6_6 0.140(5) 0.143(5) 0.077(3) -0.011(3) 0.015(3) -0.021(4)
C6_6 0.282(14) 0.138(9) 0.218(11) 0.025(8) 0.166(10) 0.022(9)
C7_6 0.282(13) 0.101(7) 0.242(11) 0.025(7) 0.168(10) 0.013(8)
C8_6 0.164(8) 0.114(7) 0.122(6) -0.020(5) 0.054(6) -0.015(6)
C9_6 0.248(12) 0.134(8) 0.176(9) -0.007(7) 0.123(9) -0.020(8)
C10_6 0.249(12) 0.086(6) 0.171(8) -0.031(6) 0.092(8) -0.029(7)
C11_6 0.185(9) 0.116(7) 0.120(6) -0.018(5) 0.045(6) -0.027(6)
C12_6 0.173(8) 0.126(7) 0.091(5) -0.034(5) 0.038(5) -0.018(6)
C13_6 0.123(6) 0.108(6) 0.095(5) -0.015(5) 0.027(4) -0.024(5)
C14_6 0.103(5) 0.107(6) 0.087(5) -0.009(4) 0.027(4) -0.018(4)
C15_6 0.115(6) 0.123(7) 0.089(5) 0.006(5) 0.035(4) 0.005(5)
C16_6 0.108(6) 0.123(7) 0.092(5) 0.008(5) 0.018(4) 0.001(5)
C17_6 0.089(5) 0.104(6) 0.108(5) 0.003(5) 0.011(4) 0.004(4)
C18_6 0.089(5) 0.126(7) 0.091(5) 0.000(5) 0.018(4) -0.003(5)
C19_6 0.095(5) 0.096(5) 0.091(5) -0.018(4) 0.013(4) 0.001(4)
C20_6 0.113(6) 0.105(6) 0.096(5) -0.014(4) 0.023(4) -0.006(5)
C21_6 0.111(6) 0.130(7) 0.103(5) -0.004(5) 0.025(5) -0.011(5)
C22_6 0.234(15) 0.227(14) 0.163(10) -0.032(9) 0.094(10) 0.023(11)
C23_6 0.240(13) 0.184(11) 0.120(7) 0.006(7) -0.045(8) -0.066(10)
C24_6 0.094(5) 0.114(6) 0.098(5) 0.003(4) 0.018(4) 0.011(5)
C25_6 0.095(5) 0.105(6) 0.129(6) 0.000(5) 0.012(5) -0.013(5)
C26_6 0.078(5) 0.118(6) 0.117(5) -0.019(5) 0.021(4) 0.003(4)
C27_6 0.114(6) 0.103(6) 0.101(5) 0.000(4) 0.018(5) 0.006(5)
C28_6 0.121(7) 0.118(7) 0.135(6) -0.025(5) 0.048(5) -0.003(6)
C29_6 0.097(6) 0.118(7) 0.137(6) -0.008(5) 0.027(5) -0.011(5)
C30_6 0.106(6) 0.120(7) 0.092(5) 0.005(5) 0.015(5) 0.017(5)
O1_7 0.095(3) 0.104(4) 0.082(3) -0.005(2) 0.009(2) 0.003(3)
C1_7 0.091(5) 0.098(5) 0.077(4) -0.007(4) -0.005(4) 0.006(4)
O2_7 0.093(4) 0.133(4) 0.104(3) -0.040(3) 0.012(3) -0.009(3)
C2_7 0.099(5) 0.074(4) 0.084(4) -0.008(3) 0.009(4) -0.002(4)
O3_7 0.110(4) 0.090(3) 0.103(3) 0.017(3) 0.032(3) 0.009(3)
C3_7 0.099(5) 0.084(5) 0.092(4) -0.010(4) 0.014(4) -0.004(4)
O4_7 0.091(3) 0.094(4) 0.099(3) 0.001(3) 0.022(2) -0.009(3)
C4_7 0.089(5) 0.099(5) 0.084(4) -0.010(4) 0.013(4) -0.009(4)
O5_7 0.087(3) 0.108(3) 0.077(3) 0.008(2) 0.017(2) 0.004(3)
C5_7 0.096(5) 0.083(5) 0.077(4) -0.007(3) 0.017(4) 0.000(4)
O6_7 0.102(3) 0.115(4) 0.071(3) -0.011(2) 0.018(2) -0.004(3)
C6_7 0.107(6) 0.106(6) 0.091(5) -0.022(4) 0.020(4) -0.010(4)
C7_7 0.095(5) 0.104(6) 0.109(5) -0.022(4) 0.022(4) -0.004(4)
C8_7 0.089(4) 0.093(5) 0.078(4) 0.001(4) 0.019(3) 0.000(4)
C9_7 0.105(5) 0.098(5) 0.084(4) -0.007(4) 0.021(4) -0.018(4)
C10_7 0.093(5) 0.094(5) 0.081(4) 0.004(4) 0.018(3) -0.001(4)
C11_7 0.070(4) 0.089(5) 0.064(3) -0.002(3) 0.011(3) 0.001(3)
C12_7 0.067(4) 0.112(6) 0.062(4) 0.011(4) 0.010(3) -0.008(4)
C13_7 0.083(4) 0.108(5) 0.062(4) -0.001(4) 0.019(3) -0.005(4)
C14_7 0.077(4) 0.101(5) 0.081(4) -0.011(4) 0.006(3) 0.008(4)
C15_7 0.107(5) 0.100(6) 0.083(4) -0.020(4) 0.018(4) -0.021(4)
C16_7 0.123(6) 0.105(6) 0.094(5) -0.020(4) 0.032(4) -0.030(5)
C17_7 0.098(5) 0.089(5) 0.076(4) -0.015(3) 0.029(3) -0.010(4)
C18_7 0.094(5) 0.083(5) 0.066(3) -0.007(3) 0.022(3) -0.005(4)
C19_7 0.094(4) 0.077(4) 0.065(3) -0.011(3) 0.013(3) -0.002(4)
C20_7 0.085(4) 0.092(5) 0.062(3) -0.004(3) 0.006(3) -0.002(4)
C21_7 0.090(4) 0.082(5) 0.078(4) -0.006(3) 0.019(3) -0.011(4)
C22_7 0.086(5) 0.118(6) 0.124(6) -0.009(5) 0.022(4) -0.008(4)
C23_7 0.111(6) 0.203(10) 0.071(4) -0.003(5) 0.006(4) -0.013(6)
C24_7 0.100(5) 0.082(5) 0.073(4) -0.016(3) 0.011(3) -0.009(4)
C25_7 0.100(5) 0.086(5) 0.116(5) -0.018(4) 0.039(4) -0.010(4)
C26_7 0.119(6) 0.078(5) 0.118(5) -0.006(4) 0.041(5) -0.006(4)
C27_7 0.094(5) 0.087(5) 0.086(4) -0.003(4) 0.025(4) -0.007(4)
C28_7 0.108(5) 0.088(5) 0.097(5) -0.003(4) 0.022(4) 0.004(4)
C29_7 0.117(6) 0.097(5) 0.092(5) 0.009(4) 0.038(4) -0.003(5)
C30_7 0.089(5) 0.081(5) 0.090(4) 0.007(4) 0.018(4) -0.003(4)
O1_8 0.102(3) 0.078(3) 0.074(2) 0.006(2) 0.007(2) 0.001(3)
C1_8 0.082(5) 0.093(5) 0.082(4) -0.003(4) -0.001(4) 0.009(4)
O2_8 0.091(3) 0.095(3) 0.104(3) 0.020(2) -0.005(3) 0.008(3)
C2_8 0.093(5) 0.084(5) 0.083(4) 0.001(4) 0.007(4) 0.003(4)
O3_8 0.111(4) 0.086(3) 0.103(3) -0.008(3) 0.003(3) 0.004(3)
C3_8 0.094(5) 0.079(5) 0.091(4) 0.000(4) 0.010(4) -0.006(4)
O4_8 0.089(3) 0.087(3) 0.109(3) 0.004(3) 0.004(2) -0.002(3)
C4_8 0.098(5) 0.095(5) 0.071(4) -0.009(4) 0.002(3) 0.003(4)
O5_8 0.174(7) 0.142(5) 0.151(5) 0.036(4) -0.052(5) -0.030(5)
C5_8 0.084(4) 0.079(5) 0.083(4) 0.002(3) 0.000(3) -0.004(4)
O6_8 0.147(5) 0.114(5) 0.149(5) 0.030(4) -0.024(4) -0.007(4)
C6_8 0.113(6) 0.102(6) 0.114(5) 0.002(5) 0.007(5) -0.012(5)
C7_8 0.101(5) 0.109(6) 0.100(5) 0.018(4) -0.006(4) -0.003(5)
C8_8 0.102(5) 0.094(5) 0.074(4) 0.006(4) 0.001(4) -0.005(4)
C9_8 0.140(7) 0.093(6) 0.091(5) 0.015(4) -0.004(5) -0.006(5)
C10_8 0.133(7) 0.107(6) 0.098(5) 0.000(5) -0.016(5) -0.006(5)
C11_8 0.130(6) 0.103(6) 0.090(5) 0.016(4) -0.010(4) -0.005(5)
C12_8 0.139(7) 0.106(6) 0.113(5) 0.007(5) -0.050(5) -0.003(5)
C13_8 0.127(7) 0.104(6) 0.119(6) 0.028(5) -0.025(5) 0.008(5)
C14_8 0.107(6) 0.091(6) 0.112(5) 0.014(4) -0.001(4) -0.007(5)
C15_8 0.121(6) 0.095(6) 0.129(6) 0.027(5) 0.013(5) 0.003(5)
C16_8 0.113(6) 0.092(5) 0.106(5) 0.009(4) -0.011(5) -0.019(5)
C17_8 0.099(5) 0.096(6) 0.100(5) 0.013(4) 0.007(4) 0.004(4)
C18_8 0.116(6) 0.081(5) 0.103(5) 0.010(4) 0.000(4) 0.002(4)
C19_8 0.101(5) 0.084(5) 0.093(4) 0.007(4) 0.001(4) 0.010(4)
C20_8 0.107(5) 0.090(5) 0.090(4) 0.008(4) -0.015(4) -0.006(4)
C21_8 0.098(5) 0.089(5) 0.081(4) 0.003(4) -0.001(4) -0.007(4)
C22_8 0.086(7) 0.311(18) 0.240(13) 0.054(12) -0.024(8) -0.040(9)
C23_8 0.256(15) 0.221(14) 0.136(8) 0.079(9) -0.015(9) -0.080(11)
C24_8 0.096(5) 0.110(6) 0.096(5) -0.003(4) 0.005(4) -0.005(5)
C25_8 0.104(6) 0.075(5) 0.144(6) -0.002(5) -0.009(5) 0.000(4)
C26_8 0.097(5) 0.093(6) 0.135(6) -0.020(5) -0.013(5) 0.004(5)
C27_8 0.085(5) 0.085(5) 0.115(5) -0.004(4) 0.006(4) -0.005(4)
C28_8 0.102(6) 0.100(6) 0.123(6) 0.002(5) -0.008(5) 0.013(5)
C29_8 0.094(5) 0.088(5) 0.128(6) -0.010(4) -0.019(5) 0.004(4)
C30_8 0.090(5) 0.084(5) 0.095(5) -0.003(4) 0.008(4) 0.003(4)
O1_9 0.080(3) 0.127(4) 0.096(3) -0.002(3) 0.011(3) 0.001(3)
N1_9 0.075(5) 0.257(10) 0.134(6) -0.002(6) 0.008(4) -0.023(5)
C2_9 0.099(6) 0.158(8) 0.116(6) -0.007(5) 0.007(5) 0.003(6)
C3_9 0.131(8) 0.227(12) 0.110(6) 0.029(6) 0.031(5) -0.029(7)
C4_9 0.112(7) 0.290(16) 0.119(7) -0.006(8) 0.005(6) -0.002(9)
C5_9 0.199(13) 0.245(17) 0.209(13) -0.068(12) 0.049(10) -0.026(12)
C6_9 0.153(11) 0.285(17) 0.173(10) -0.038(10) 0.038(9) 0.028(11)
C7_9 0.187(15) 0.44(3) 0.207(14) -0.075(16) 0.058(12) 0.001(17)
O1_10 0.086(3) 0.131(4) 0.093(3) -0.006(3) 0.008(3) -0.001(3)
N1_10 0.121(5) 0.144(6) 0.093(4) -0.016(4) 0.009(4) 0.028(5)
C2_10 0.107(6) 0.149(8) 0.091(5) -0.002(5) 0.008(5) 0.030(6)
C3_10 0.163(9) 0.169(9) 0.108(6) -0.031(6) -0.021(6) 0.035(7)
C4_10 0.117(6) 0.155(8) 0.099(5) 0.006(5) 0.013(5) 0.026(6)
C5_10 0.157(9) 0.125(8) 0.153(8) -0.005(6) 0.047(7) 0.007(6)
C6_10 0.161(9) 0.195(11) 0.132(7) -0.008(7) 0.027(7) 0.029(8)
C7_10 0.215(14) 0.43(2) 0.155(10) 0.095(12) 0.086(10) 0.101(15)
O1_11 0.103(4) 0.138(5) 0.116(4) -0.002(3) 0.026(3) -0.009(3)
N1_11 0.113(7) 0.329(13) 0.181(7) -0.032(8) -0.015(5) 0.025(7)
C2_11 0.093(6) 0.190(10) 0.123(7) 0.003(6) 0.014(4) -0.010(6)
C3_11 0.160(12) 0.134(11) 0.54(3) -0.003(15) 0.037(15) 0.002(9)
C4_11 0.129(10) 0.55(2) 0.167(9) -0.059(12) -0.004(7) -0.005(13)
C5_11 0.223(17) 0.60(4) 0.181(9) 0.034(16) 0.040(11) 0.14(2)
C6_11 0.206(13) 0.332(15) 0.258(14) 0.072(11) 0.081(10) 0.127(12)
C7_11 0.286(19) 0.38(2) 0.290(18) 0.099(17) 0.145(16) 0.139(18)
O1_12 0.087(3) 0.093(3) 0.101(3) 0.003(2) 0.006(2) 0.004(3)
N1_12 0.143(5) 0.156(6) 0.099(4) 0.018(4) 0.013(4) 0.040(5)
C2_12 0.093(5) 0.114(6) 0.086(4) -0.006(4) 0.007(4) 0.006(4)
C3_12 0.096(6) 0.154(8) 0.124(6) 0.006(5) 0.023(5) 0.002(5)
C4_12 0.196(8) 0.147(8) 0.120(7) 0.027(5) 0.021(6) -0.001(7)
C5_12 0.292(16) 0.157(11) 0.188(10) -0.053(9) 0.026(11) -0.024(9)
C6_12 0.167(7) 0.177(9) 0.095(5) -0.009(5) -0.022(5) 0.049(7)
C7_12 0.301(17) 0.280(17) 0.139(9) -0.057(9) -0.095(10) 0.100(14)

loop_
_atom_type_symbol
_atom_type_description
_atom_type_scat_dispersion_real
_atom_type_scat_dispersion_imag
_atom_type_scat_source
C C 0.0181 0.0091 'International Tables Vol C Tables 4.2.6.8 and 6.1.1.4'
N N 0.0311 0.0180 'International Tables Vol C Tables 4.2.6.8 and 6.1.1.4'
O O 0.0492 0.0322 'International Tables Vol C Tables 4.2.6.8 and 6.1.1.4'
Cu Cu -1.9646 0.5888 'International Tables Vol C Tables 4.2.6.8 and 6.1.1.4'
H H 0.0000 0.0000 'International Tables Vol C Tables 4.2.6.8 and 6.1.1.4'

loop_
_geom_angle_atom_site_label_1
_geom_angle_atom_site_label_2
_geom_angle_atom_site_label_3
_geom_angle
_geom_angle_site_symmetry_1
_geom_angle_site_symmetry_3
_geom_angle_publ_flag
O1_5 Cu1 O1_6 90.3(2) . . ?
O1_5 Cu1 O1_2 167.4(2) . . ?
O1_6 Cu1 O1_2 88.1(2) . . ?
O1_5 Cu1 O1_1 89.3(2) . . ?
O1_6 Cu1 O1_1 168.3(2) . . ?
O1_2 Cu1 O1_1 89.7(2) . . ?
O1_5 Cu1 O1_10 95.8(2) . . ?
O1_6 Cu1 O1_10 90.0(2) . . ?
O1_2 Cu1 O1_10 96.7(2) . . ?
O1_1 Cu1 O1_10 101.7(2) . . ?
O1_5 Cu1 Cu2 84.63(18) . . ?
O1_6 Cu1 Cu2 84.01(18) . . ?
O1_2 Cu1 Cu2 82.75(17) . . ?
O1_1 Cu1 Cu2 84.28(17) . . ?
O1_10 Cu1 Cu2 174.01(14) . . ?
O2_1 Cu2 O2_2 89.3(3) . . ?
O2_1 Cu2 O2_5 90.3(2) . . ?
O2_2 Cu2 O2_5 167.3(3) . . ?
O2_1 Cu2 O2_6 167.0(3) . . ?
O2_2 Cu2 O2_6 88.8(3) . . ?
O2_5 Cu2 O2_6 88.7(2) . . ?
O2_1 Cu2 O2 95.3(3) . . ?
O2_2 Cu2 O2 97.1(3) . . ?
O2_5 Cu2 O2 95.6(3) . . ?
O2_6 Cu2 O2 97.8(3) . . ?
O2_1 Cu2 Cu1 83.42(19) . . ?
O2_2 Cu2 Cu1 84.49(19) . . ?
O2_5 Cu2 Cu1 82.81(19) . . ?
O2_6 Cu2 Cu1 83.5(2) . . ?
O2 Cu2 Cu1 177.89(19) . . ?
O1_4 Cu3 O4_6 87.8(2) . . ?
O1_4 Cu3 O1_3 89.1(2) . . ?
O4_6 Cu3 O1_3 169.1(2) . . ?
O1_4 Cu3 O4_5 168.4(2) . . ?
O4_6 Cu3 O4_5 91.9(2) . . ?
O1_3 Cu3 O4_5 89.1(2) . . ?
O1_4 Cu3 O1_11 100.5(2) . . ?
O4_6 Cu3 O1_11 95.9(2) . . ?
O1_3 Cu3 O1_11 94.9(2) . . ?
O4_5 Cu3 O1_11 91.1(2) . . ?
O1_4 Cu3 Cu4 84.32(15) . . ?
O4_6 Cu3 Cu4 84.40(17) . . ?
O1_3 Cu3 Cu4 84.92(17) . . ?
O4_5 Cu3 Cu4 84.07(15) . . ?
O1_11 Cu3 Cu4 175.20(16) . . ?
O3_6 Cu4 O2_3 167.8(2) . . ?
O3_6 Cu4 O2_4 88.1(2) . . ?
O2_3 Cu4 O2_4 88.8(2) . . ?
O3_6 Cu4 O3_5 90.6(2) . . ?
O2_3 Cu4 O3_5 90.0(2) . . ?
O2_4 Cu4 O3_5 168.3(2) . . ?
O3_6 Cu4 O01O 96.7(2) . . ?
O2_3 Cu4 O01O 95.4(3) . . ?
O2_4 Cu4 O01O 95.6(2) . . ?
O3_5 Cu4 O01O 96.0(2) . . ?
O3_6 Cu4 Cu3 83.98(17) . . ?
O2_3 Cu4 Cu3 83.92(18) . . ?
O2_4 Cu4 Cu3 83.46(17) . . ?
O3_5 Cu4 Cu3 84.87(16) . . ?
O01O Cu4 Cu3 178.85(19) . . ?
O4_4 Cu5 O4_3 89.43(18) . . ?
O4_4 Cu5 O4_7 168.8(2) . . ?
O4_3 Cu5 O4_7 90.78(18) . . ?
O4_4 Cu5 O4_8 90.00(19) . . ?
O4_3 Cu5 O4_8 168.9(2) . . ?
O4_7 Cu5 O4_8 87.64(19) . . ?
O4_4 Cu5 O1_12 92.42(19) . . ?
O4_3 Cu5 O1_12 99.3(2) . . ?
O4_7 Cu5 O1_12 98.54(19) . . ?
O4_8 Cu5 O1_12 91.82(19) . . ?
O4_4 Cu5 Cu6 84.51(15) . . ?
O4_3 Cu5 Cu6 84.41(15) . . ?
O4_7 Cu5 Cu6 84.41(15) . . ?
O4_8 Cu5 Cu6 84.46(15) . . ?
O1_12 Cu5 Cu6 175.17(12) . . ?
O3_4 Cu6 O3_3 90.1(2) . . ?
O3_4 Cu6 O3_8 88.7(2) . . ?
O3_3 Cu6 O3_8 167.3(2) . . ?
O3_4 Cu6 O3_7 167.8(2) . . ?
O3_3 Cu6 O3_7 89.4(2) . . ?
O3_8 Cu6 O3_7 89.1(2) . . ?
O3_4 Cu6 O01E 96.0(2) . . ?
O3_3 Cu6 O01E 94.9(2) . . ?
O3_8 Cu6 O01E 97.8(2) . . ?
O3_7 Cu6 O01E 96.1(2) . . ?
O3_4 Cu6 Cu5 84.11(16) . . ?
O3_3 Cu6 Cu5 83.69(16) . . ?
O3_8 Cu6 Cu5 83.61(15) . . ?
O3_7 Cu6 Cu5 83.75(15) . . ?
O01E Cu6 Cu5 178.58(16) . . ?
O4_2 Cu7 O1_8 89.35(18) . . ?
O4_2 Cu7 O1_7 166.8(2) . . ?
O1_8 Cu7 O1_7 89.85(18) . . ?
O4_2 Cu7 O4_1 90.18(19) . . ?
O1_8 Cu7 O4_1 167.9(2) . . ?
O1_7 Cu7 O4_1 87.86(18) . . ?
O4_2 Cu7 O1_9 95.36(19) . . ?
O1_8 Cu7 O1_9 93.48(19) . . ?
O1_7 Cu7 O1_9 97.8(2) . . ?
O4_1 Cu7 O1_9 98.6(2) . . ?
O4_2 Cu7 Cu8 83.43(14) . . ?
O1_8 Cu7 Cu8 82.49(15) . . ?
O1_7 Cu7 Cu8 83.39(15) . . ?
O4_1 Cu7 Cu8 85.48(15) . . ?
O1_9 Cu7 Cu8 175.80(14) . . ?
O2_7 Cu8 O3_2 168.9(2) . . ?
O2_7 Cu8 O2_8 88.5(2) . . ?
O3_2 Cu8 O2_8 90.3(2) . . ?
O2_7 Cu8 O3_1 88.7(2) . . ?
O3_2 Cu8 O3_1 90.0(2) . . ?
O2_8 Cu8 O3_1 167.1(2) . . ?
O2_7 Cu8 O01J 96.3(2) . . ?
O3_2 Cu8 O01J 94.8(2) . . ?
O2_8 Cu8 O01J 97.0(2) . . ?
O3_1 Cu8 O01J 95.8(2) . . ?
O2_7 Cu8 Cu7 84.21(16) . . ?
O3_2 Cu8 Cu7 84.69(15) . . ?
O2_8 Cu8 Cu7 84.81(15) . . ?
O3_1 Cu8 Cu7 82.37(16) . . ?
O01J Cu8 Cu7 178.10(17) . . ?
C1_1 O1_1 Cu1 121.5(5) . . ?
O2_1 C1_1 O1_1 124.9(7) . . ?
O2_1 C1_1 C2_1 118.8(7) . . ?
O1_1 C1_1 C2_1 116.2(7) . . ?
C1_1 O2_1 Cu2 125.1(5) . . ?
C7_1 C2_1 C3_1 117.4(5) . . ?
C7_1 C2_1 C1_1 119.3(6) . . ?
C3_1 C2_1 C1_1 123.3(6) . . ?
C30_1 O3_1 Cu8 125.6(4) . . ?
C4_1 C3_1 C2_1 119.9(6) . . ?
C30_1 O4_1 Cu7 120.9(4) . . ?
C5_1 C4_1 C3_1 123.0(6) . . ?
C12_1 O5_1 C22_1 114.5(6) . . ?
C4_1 C5_1 C6_1 116.8(5) . . ?
C4_1 C5_1 C8_1 121.9(6) . . ?
C6_1 C5_1 C8_1 121.3(6) . . ?
C13_1 O6_1 C23_1 116.4(8) . . ?
C7_1 C6_1 C5_1 120.6(6) . . ?
C6_1 C7_1 C2_1 122.3(6) . . ?
C9_1 C8_1 C21_1 117.8(5) . . ?
C9_1 C8_1 C5_1 121.6(6) . . ?
C21_1 C8_1 C5_1 120.6(6) . . ?
C10_1 C9_1 C8_1 120.5(6) . . ?
C9_1 C10_1 C11_1 123.5(6) . . ?
C10_1 C11_1 C12_1 122.9(5) . . ?
C10_1 C11_1 C20_1 117.6(5) . . ?
C12_1 C11_1 C20_1 119.5(5) . . ?
C13_1 C12_1 O5_1 121.9(6) . . ?
C13_1 C12_1 C11_1 121.5(5) . . ?
O5_1 C12_1 C11_1 116.6(5) . . ?
C12_1 C13_1 O6_1 123.1(6) . . ?
C12_1 C13_1 C14_1 120.8(6) . . ?
O6_1 C13_1 C14_1 116.1(6) . . ?
C15_1 C14_1 C13_1 122.5(5) . . ?
C15_1 C14_1 C19_1 117.7(5) . . ?
C13_1 C14_1 C19_1 119.7(6) . . ?
C16_1 C15_1 C14_1 122.0(6) . . ?
C15_1 C16_1 C17_1 120.8(6) . . ?
C18_1 C17_1 C16_1 118.3(5) . . ?
C18_1 C17_1 C24_1 120.9(5) . . ?
C16_1 C17_1 C24_1 120.6(5) . . ?
C17_1 C18_1 C19_1 124.1(5) . . ?
C18_1 C19_1 C14_1 117.1(5) . . ?
C18_1 C19_1 C20_1 124.2(5) . . ?
C14_1 C19_1 C20_1 118.7(5) . . ?
C21_1 C20_1 C11_1 117.2(5) . . ?
C21_1 C20_1 C19_1 123.1(5) . . ?
C11_1 C20_1 C19_1 119.6(5) . . ?
C8_1 C21_1 C20_1 123.4(6) . . ?
C29_1 C24_1 C25_1 117.6(5) . . ?
C29_1 C24_1 C17_1 121.3(5) . . ?
C25_1 C24_1 C17_1 121.1(6) . . ?
C26_1 C25_1 C24_1 121.1(6) . . ?
C25_1 C26_1 C27_1 121.2(6) . . ?
C28_1 C27_1 C26_1 117.7(5) . . ?
C28_1 C27_1 C30_1 119.7(6) . . ?
C26_1 C27_1 C30_1 122.5(6) . . ?
C29_1 C28_1 C27_1 120.6(6) . . ?
C24_1 C29_1 C28_1 121.8(6) . . ?
O3_1 C30_1 O4_1 125.5(6) . . ?
O3_1 C30_1 C27_1 117.6(6) . . ?
O4_1 C30_1 C27_1 116.9(7) . . ?
C1_2 O1_2 Cu1 124.1(5) . . ?
O1_2 C1_2 O2_2 125.0(6) . . ?
O1_2 C1_2 C2_2 116.8(7) . . ?
O2_2 C1_2 C2_2 118.1(7) . . ?
C1_2 O2_2 Cu2 122.9(5) . . ?
C3_2 C2_2 C7_2 119.4(5) . . ?
C3_2 C2_2 C1_2 121.3(6) . . ?
C7_2 C2_2 C1_2 119.2(6) . . ?
C30_2 O3_2 Cu8 123.3(4) . . ?
C2_2 C3_2 C4_2 120.0(6) . . ?
C30_2 O4_2 Cu7 123.0(4) . . ?
C3_2 C4_2 C5_2 121.6(6) . . ?
C12_2 O5_2 C22_2 112.2(5) . . ?
C4_2 C5_2 C6_2 118.5(5) . . ?
C4_2 C5_2 C8_2 121.5(6) . . ?
C6_2 C5_2 C8_2 120.0(5) . . ?
C23_2 O6_2 C13_2 122.5(5) . . ?
C7_2 C6_2 C5_2 120.3(6) . . ?
C6_2 C7_2 C2_2 120.1(6) . . ?
C21_2 C8_2 C9_2 117.6(5) . . ?
C21_2 C8_2 C5_2 120.3(5) . . ?
C9_2 C8_2 C5_2 122.1(5) . . ?
C10_2 C9_2 C8_2 120.9(5) . . ?
C9_2 C10_2 C11_2 122.3(5) . . ?
C10_2 C11_2 C20_2 117.7(5) . . ?
C10_2 C11_2 C12_2 123.2(5) . . ?
C20_2 C11_2 C12_2 119.1(5) . . ?
C13_2 C12_2 O5_2 122.6(5) . . ?
C13_2 C12_2 C11_2 121.5(5) . . ?
O5_2 C12_2 C11_2 115.9(5) . . ?
C12_2 C13_2 O6_2 123.2(5) . . ?
C12_2 C13_2 C14_2 121.0(5) . . ?
O6_2 C13_2 C14_2 115.8(5) . . ?
C15_2 C14_2 C19_2 118.1(5) . . ?
C15_2 C14_2 C13_2 121.7(5) . . ?
C19_2 C14_2 C13_2 120.2(5) . . ?
C16_2 C15_2 C14_2 122.6(5) . . ?
C15_2 C16_2 C17_2 120.4(6) . . ?
C18_2 C17_2 C16_2 118.2(5) . . ?
C18_2 C17_2 C24_2 121.3(5) . . ?
C16_2 C17_2 C24_2 120.6(5) . . ?
C17_2 C18_2 C19_2 122.4(5) . . ?
C18_2 C19_2 C14_2 118.2(5) . . ?
C18_2 C19_2 C20_2 122.8(5) . . ?
C14_2 C19_2 C20_2 119.0(5) . . ?
C21_2 C20_2 C11_2 118.4(5) . . ?
C21_2 C20_2 C19_2 122.5(5) . . ?
C11_2 C20_2 C19_2 119.2(5) . . ?
C8_2 C21_2 C20_2 123.0(5) . . ?
C29_2 C24_2 C25_2 117.5(5) . . ?
C29_2 C24_2 C17_2 121.4(5) . . ?
C25_2 C24_2 C17_2 121.1(5) . . ?
C26_2 C25_2 C24_2 121.8(5) . . ?
C27_2 C26_2 C25_2 120.3(5) . . ?
C26_2 C27_2 C28_2 119.3(5) . . ?
C26_2 C27_2 C30_2 122.0(6) . . ?
C28_2 C27_2 C30_2 118.7(6) . . ?
C27_2 C28_2 C29_2 119.8(5) . . ?
C24_2 C29_2 C28_2 121.3(5) . . ?
O3_2 C30_2 O4_2 125.4(6) . . ?
O3_2 C30_2 C27_2 117.6(6) . . ?
O4_2 C30_2 C27_2 116.9(6) . . ?
C1_3 O1_3 Cu3 120.7(5) . . ?
O1_3 C1_3 O2_3 126.8(7) . . ?
O1_3 C1_3 C2_3 117.9(7) . . ?
O2_3 C1_3 C2_3 115.3(7) . . ?
C1_3 O2_3 Cu4 123.6(5) . . ?
C3_3 C2_3 C7_3 117.6(6) . . ?
C3_3 C2_3 C1_3 122.3(6) . . ?
C7_3 C2_3 C1_3 120.1(6) . . ?
C30_3 O3_3 Cu6 123.9(4) . . ?
C2_3 C3_3 C4_3 120.7(6) . . ?
C30_3 O4_3 Cu5 122.2(4) . . ?
C5_3 C4_3 C3_3 121.7(6) . . ?
C4_3 C5_3 C6_3 117.7(6) . . ?
C4_3 C5_3 C8_3 122.7(6) . . ?
C6_3 C5_3 C8_3 119.5(6) . . ?
C13_3 O6_3 C23_3 105.7(12) . . ?
C7_3 C6_3 C5_3 120.8(6) . . ?
C6_3 C7_3 C2_3 121.4(6) . . ?
C21_3 C8_3 C9_3 118.7(5) . . ?
C21_3 C8_3 C5_3 120.6(6) . . ?
C9_3 C8_3 C5_3 120.5(6) . . ?
C10_3 C9_3 C8_3 120.9(6) . . ?
C9_3 C10_3 C11_3 120.7(6) . . ?
C10_3 C11_3 C12_3 121.4(6) . . ?
C10_3 C11_3 C20_3 119.5(6) . . ?
C12_3 C11_3 C20_3 119.0(6) . . ?
C13_3 C12_3 O5_3^b 124.0(12) . . ?
C13_3 C12_3 O5_3^a 120.4(10) . . ?
C13_3 C12_3 C11_3 121.1(7) . . ?
O5_3^b C12_3 C11_3 114.2(12) . . ?
O5_3^a C12_3 C11_3 116.7(10) . . ?
C12_3 C13_3 O6_3 121.1(7) . . ?
C12_3 C13_3 C14_3 121.9(7) . . ?
O6_3 C13_3 C14_3 117.0(7) . . ?
C15_3 C14_3 C13_3 122.8(6) . . ?
C15_3 C14_3 C19_3 118.3(6) . . ?
C13_3 C14_3 C19_3 118.9(6) . . ?
C16_3 C15_3 C14_3 122.5(7) . . ?
C15_3 C16_3 C17_3 119.6(7) . . ?
C18_3 C17_3 C16_3 118.7(6) . . ?
C18_3 C17_3 C24_3 121.4(6) . . ?
C16_3 C17_3 C24_3 119.9(6) . . ?
C17_3 C18_3 C19_3 123.0(6) . . ?
C18_3 C19_3 C14_3 117.7(6) . . ?
C18_3 C19_3 C20_3 123.2(6) . . ?
C14_3 C19_3 C20_3 119.1(6) . . ?
C21_3 C20_3 C11_3 117.3(6) . . ?
C21_3 C20_3 C19_3 122.9(6) . . ?
C11_3 C20_3 C19_3 119.8(6) . . ?
C8_3 C21_3 C20_3 122.8(6) . . ?
C25_3 C24_3 C29_3 117.1(5) . . ?
C25_3 C24_3 C17_3 121.6(6) . . ?
C29_3 C24_3 C17_3 121.2(6) . . ?
C24_3 C25_3 C26_3 122.5(6) . . ?
C25_3 C26_3 C27_3 119.7(6) . . ?
C28_3 C27_3 C26_3 118.0(5) . . ?
C28_3 C27_3 C30_3 120.6(6) . . ?
C26_3 C27_3 C30_3 121.3(6) . . ?
C29_3 C28_3 C27_3 121.7(6) . . ?
C28_3 C29_3 C24_3 120.8(6) . . ?
O3_3 C30_3 O4_3 125.6(6) . . ?
O3_3 C30_3 C27_3 117.8(7) . . ?
O4_3 C30_3 C27_3 116.6(7) . . ?
C12_3 O5_3^a C22_3^a 113(2) . . ?
C12_3 O5_3^b C22_3^b 113.9(18) . . ?
C1_4 O1_4 Cu3 123.2(5) . . ?
O1_4 C1_4 O2_4 124.4(7) . . ?
O1_4 C1_4 C2_4 118.4(7) . . ?
O2_4 C1_4 C2_4 117.1(7) . . ?
C1_4 O2_4 Cu4 124.4(5) . . ?
C3_4 C2_4 C7_4 119.0(5) . . ?
C3_4 C2_4 C1_4 120.8(6) . . ?
C7_4 C2_4 C1_4 120.3(6) . . ?
C30_4 O3_4 Cu6 123.4(4) . . ?
C4_4 C3_4 C2_4 119.3(6) . . ?
C30_4 O4_4 Cu5 122.5(4) . . ?
C3_4 C4_4 C5_4 122.4(6) . . ?
C12_4 O5_4 C22_4 113.4(5) . . ?
C4_4 C5_4 C6_4 117.4(5) . . ?
C4_4 C5_4 C8_4 121.6(6) . . ?
C6_4 C5_4 C8_4 121.0(5) . . ?
C13_4 O6_4 C23_4 115.1(6) . . ?
C7_4 C6_4 C5_4 121.5(6) . . ?
C6_4 C7_4 C2_4 120.2(6) . . ?
C21_4 C8_4 C9_4 117.9(5) . . ?
C21_4 C8_4 C5_4 121.8(5) . . ?
C9_4 C8_4 C5_4 120.2(6) . . ?
C10_4 C9_4 C8_4 121.5(6) . . ?
C9_4 C10_4 C11_4 121.2(5) . . ?
C10_4 C11_4 C20_4 119.0(5) . . ?
C10_4 C11_4 C12_4 121.3(5) . . ?
C20_4 C11_4 C12_4 119.7(5) . . ?
C13_4 C12_4 O5_4 122.2(6) . . ?
C13_4 C12_4 C11_4 121.2(5) . . ?
O5_4 C12_4 C11_4 116.5(5) . . ?
C12_4 C13_4 O6_4 121.7(5) . . ?
C12_4 C13_4 C14_4 121.7(6) . . ?
O6_4 C13_4 C14_4 116.5(5) . . ?
C15_4 C14_4 C19_4 119.3(5) . . ?
C15_4 C14_4 C13_4 121.9(5) . . ?
C19_4 C14_4 C13_4 118.8(5) . . ?
C16_4 C15_4 C14_4 119.9(6) . . ?
C15_4 C16_4 C17_4 121.8(6) . . ?
C18_4 C17_4 C16_4 118.6(5) . . ?
C18_4 C17_4 C24_4 120.3(5) . . ?
C16_4 C17_4 C24_4 121.0(5) . . ?
C17_4 C18_4 C19_4 122.7(5) . . ?
C18_4 C19_4 C14_4 117.6(5) . . ?
C18_4 C19_4 C20_4 122.9(5) . . ?
C14_4 C19_4 C20_4 119.5(5) . . ?
C11_4 C20_4 C21_4 117.6(5) . . ?
C11_4 C20_4 C19_4 119.1(5) . . ?
C21_4 C20_4 C19_4 123.3(5) . . ?
C8_4 C21_4 C20_4 122.7(5) . . ?
C29_4 C24_4 C25_4 117.6(5) . . ?
C29_4 C24_4 C17_4 121.0(5) . . ?
C25_4 C24_4 C17_4 121.5(5) . . ?
C26_4 C25_4 C24_4 120.8(6) . . ?
C25_4 C26_4 C27_4 121.5(6) . . ?
C28_4 C27_4 C26_4 117.7(5) . . ?
C28_4 C27_4 C30_4 120.8(6) . . ?
C26_4 C27_4 C30_4 121.6(6) . . ?
C29_4 C28_4 C27_4 121.2(6) . . ?
C28_4 C29_4 C24_4 121.2(6) . . ?
O3_4 C30_4 O4_4 125.2(6) . . ?
O3_4 C30_4 C27_4 116.9(6) . . ?
O4_4 C30_4 C27_4 117.9(6) . . ?
C1_5 O1_5 Cu1 123.2(5) . . ?
O1_5 C1_5 O2_5 123.7(6) . . ?
O1_5 C1_5 C2_5 119.3(7) . . ?
O2_5 C1_5 C2_5 117.1(7) . . ?
C1_5 O2_5 Cu2 125.0(5) . . ?
C7_5 C2_5 C3_5 117.4(5) . . ?
C7_5 C2_5 C1_5 121.6(6) . . ?
C3_5 C2_5 C1_5 121.0(7) . . ?
C30_5 O3_5 Cu4 122.0(5) . . ?
C2_5 C3_5 C4_5 121.6(6) . . ?
C30_5 O4_5 Cu3 122.2(4) . . ?
C5_5 C4_5 C3_5 120.1(6) . . ?
C12_5 O5_5 C22_5 115.3(6) . . ?
C4_5 C5_5 C6_5 118.0(5) . . ?
C4_5 C5_5 C8_5 120.0(6) . . ?
C6_5 C5_5 C8_5 122.0(6) . . ?
C13_5 O6_5 C23_5 115.1(6) . . ?
C7_5 C6_5 C5_5 121.2(6) . . ?
C6_5 C7_5 C2_5 121.7(6) . . ?
C9_5 C8_5 C21_5 118.4(5) . . ?
C9_5 C8_5 C5_5 121.8(6) . . ?
C21_5 C8_5 C5_5 119.8(5) . . ?
C10_5 C9_5 C8_5 120.9(6) . . ?
C9_5 C10_5 C11_5 122.0(6) . . ?
C10_5 C11_5 C12_5 121.3(5) . . ?
C10_5 C11_5 C20_5 118.1(5) . . ?
C12_5 C11_5 C20_5 120.7(5) . . ?
C13_5 C12_5 O5_5 122.5(5) . . ?
C13_5 C12_5 C11_5 119.8(5) . . ?
O5_5 C12_5 C11_5 117.6(6) . . ?
C12_5 C13_5 O6_5 121.1(6) . . ?
C12_5 C13_5 C14_5 122.0(5) . . ?
O6_5 C13_5 C14_5 116.9(6) . . ?
C13_5 C14_5 C19_5 119.7(6) . . ?
C13_5 C14_5 C15_5 122.6(5) . . ?
C19_5 C14_5 C15_5 117.7(5) . . ?
C16_5 C15_5 C14_5 121.8(5) . . ?
C15_5 C16_5 C17_5 121.9(6) . . ?
C18_5 C17_5 C16_5 117.0(5) . . ?
C18_5 C17_5 C24_5 121.2(5) . . ?
C16_5 C17_5 C24_5 121.7(5) . . ?
C17_5 C18_5 C19_5 123.6(5) . . ?
C18_5 C19_5 C14_5 118.0(5) . . ?
C18_5 C19_5 C20_5 122.5(5) . . ?
C14_5 C19_5 C20_5 119.5(5) . . ?
C21_5 C20_5 C11_5 117.5(5) . . ?
C21_5 C20_5 C19_5 124.3(5) . . ?
C11_5 C20_5 C19_5 118.3(5) . . ?
C8_5 C21_5 C20_5 123.1(5) . . ?
C25_5 C24_5 C29_5 116.7(5) . . ?
C25_5 C24_5 C17_5 122.2(5) . . ?
C29_5 C24_5 C17_5 121.1(5) . . ?
C26_5 C25_5 C24_5 122.0(5) . . ?
C25_5 C26_5 C27_5 121.4(6) . . ?
C26_5 C27_5 C28_5 117.6(5) . . ?
C26_5 C27_5 C30_5 122.0(6) . . ?
C28_5 C27_5 C30_5 120.5(6) . . ?
C29_5 C28_5 C27_5 121.1(6) . . ?
C28_5 C29_5 C24_5 121.2(6) . . ?
O4_5 C30_5 O3_5 126.8(6) . . ?
O4_5 C30_5 C27_5 117.2(7) . . ?
O3_5 C30_5 C27_5 116.0(7) . . ?
C1_6 O1_6 Cu1 122.4(5) . . ?
O1_6 C1_6 O2_6 125.7(7) . . ?
O1_6 C1_6 C2_6 119.5(8) . . ?
O2_6 C1_6 C2_6 114.7(8) . . ?
C1_6 O2_6 Cu2 123.5(5) . . ?
C3_6 C2_6 C7_6 118.3(6) . . ?
C3_6 C2_6 C1_6 121.0(7) . . ?
C7_6 C2_6 C1_6 120.7(7) . . ?
C30_6 O3_6 Cu4 124.3(5) . . ?
C2_6 C3_6 C4_6 121.6(7) . . ?
C30_6 O4_6 Cu3 121.4(5) . . ?
C5_6 C4_6 C3_6 120.0(7) . . ?
C12_6 O5_6 C22_6 117.0(8) . . ?
C6_6 C5_6 C4_6 118.1(6) . . ?
C6_6 C5_6 C8_6 120.6(6) . . ?
C4_6 C5_6 C8_6 121.2(7) . . ?
C13_6 O6_6 C23_6 112.1(7) . . ?
C7_6 C6_6 C5_6 121.9(7) . . ?
C6_6 C7_6 C2_6 120.0(7) . . ?
C21_6 C8_6 C9_6 116.8(6) . . ?
C21_6 C8_6 C5_6 120.2(6) . . ?
C9_6 C8_6 C5_6 122.3(7) . . ?
C10_6 C9_6 C8_6 122.7(7) . . ?
C9_6 C10_6 C11_6 121.0(7) . . ?
C10_6 C11_6 C20_6 117.7(6) . . ?
C10_6 C11_6 C12_6 123.1(6) . . ?
C20_6 C11_6 C12_6 119.1(6) . . ?
C13_6 C12_6 O5_6 121.0(6) . . ?
C13_6 C12_6 C11_6 121.8(6) . . ?
O5_6 C12_6 C11_6 117.1(7) . . ?
O6_6 C13_6 C12_6 121.7(6) . . ?
O6_6 C13_6 C14_6 117.8(6) . . ?
C12_6 C13_6 C14_6 120.4(6) . . ?
C15_6 C14_6 C19_6 118.5(5) . . ?
C15_6 C14_6 C13_6 122.4(5) . . ?
C19_6 C14_6 C13_6 119.2(6) . . ?
C16_6 C15_6 C14_6 122.2(6) . . ?
C15_6 C16_6 C17_6 121.0(6) . . ?
C18_6 C17_6 C16_6 117.8(5) . . ?
C18_6 C17_6 C24_6 120.4(6) . . ?
C16_6 C17_6 C24_6 121.8(6) . . ?
C17_6 C18_6 C19_6 122.8(6) . . ?
C18_6 C19_6 C14_6 117.6(5) . . ?
C18_6 C19_6 C20_6 122.1(5) . . ?
C14_6 C19_6 C20_6 120.3(5) . . ?
C21_6 C20_6 C11_6 117.6(6) . . ?
C21_6 C20_6 C19_6 123.6(6) . . ?
C11_6 C20_6 C19_6 118.8(5) . . ?
C8_6 C21_6 C20_6 124.0(6) . . ?
C25_6 C24_6 C29_6 118.6(5) . . ?
C25_6 C24_6 C17_6 120.9(6) . . ?
C29_6 C24_6 C17_6 120.3(6) . . ?
C24_6 C25_6 C26_6 121.3(6) . . ?
C27_6 C26_6 C25_6 119.4(6) . . ?
C26_6 C27_6 C28_6 119.5(6) . . ?
C26_6 C27_6 C30_6 121.0(7) . . ?
C28_6 C27_6 C30_6 119.5(6) . . ?
C29_6 C28_6 C27_6 120.9(6) . . ?
C28_6 C29_6 C24_6 120.2(6) . . ?
O3_6 C30_6 O4_6 125.9(7) . . ?
O3_6 C30_6 C27_6 115.9(7) . . ?
O4_6 C30_6 C27_6 118.2(7) . . ?
C1_7 O1_7 Cu7 122.7(4) . . ?
O2_7 C1_7 O1_7 124.6(6) . . ?
O2_7 C1_7 C2_7 119.0(6) . . ?
O1_7 C1_7 C2_7 116.4(6) . . ?
C1_7 O2_7 Cu8 125.1(4) . . ?
C3_7 C2_7 C7_7 119.2(5) . . ?
C3_7 C2_7 C1_7 122.9(6) . . ?
C7_7 C2_7 C1_7 117.9(6) . . ?
C30_7 O3_7 Cu6 123.3(4) . . ?
C2_7 C3_7 C4_7 120.3(5) . . ?
C30_7 O4_7 Cu5 122.6(4) . . ?
C3_7 C4_7 C5_7 121.6(5) . . ?
C12_7 O5_7 C22_7 115.6(5) . . ?
C6_7 C5_7 C4_7 117.7(5) . . ?
C6_7 C5_7 C8_7 120.2(5) . . ?
C4_7 C5_7 C8_7 122.0(5) . . ?
C13_7 O6_7 C23_7 111.0(5) . . ?
C7_7 C6_7 C5_7 120.9(5) . . ?
C6_7 C7_7 C2_7 120.2(5) . . ?
C21_7 C8_7 C9_7 118.5(5) . . ?
C21_7 C8_7 C5_7 120.9(5) . . ?
C9_7 C8_7 C5_7 120.5(5) . . ?
C10_7 C9_7 C8_7 120.7(5) . . ?
C9_7 C10_7 C11_7 121.5(5) . . ?
C10_7 C11_7 C12_7 121.2(5) . . ?
C10_7 C11_7 C20_7 118.9(4) . . ?
C12_7 C11_7 C20_7 119.9(5) . . ?
C13_7 C12_7 O5_7 121.6(5) . . ?
C13_7 C12_7 C11_7 121.0(5) . . ?
O5_7 C12_7 C11_7 117.4(5) . . ?
C12_7 C13_7 O6_7 121.1(5) . . ?
C12_7 C13_7 C14_7 121.5(5) . . ?
O6_7 C13_7 C14_7 117.4(5) . . ?
C15_7 C14_7 C19_7 117.5(5) . . ?
C15_7 C14_7 C13_7 122.5(5) . . ?
C19_7 C14_7 C13_7 120.0(5) . . ?
C16_7 C15_7 C14_7 122.3(5) . . ?
C15_7 C16_7 C17_7 120.3(6) . . ?
C18_7 C17_7 C16_7 117.9(5) . . ?
C18_7 C17_7 C24_7 121.0(5) . . ?
C16_7 C17_7 C24_7 121.0(5) . . ?
C17_7 C18_7 C19_7 122.6(5) . . ?
C18_7 C19_7 C14_7 119.1(5) . . ?
C18_7 C19_7 C20_7 123.2(4) . . ?
C14_7 C19_7 C20_7 117.7(5) . . ?
C11_7 C20_7 C21_7 118.0(5) . . ?
C11_7 C20_7 C19_7 120.0(4) . . ?
C21_7 C20_7 C19_7 122.0(5) . . ?
C8_7 C21_7 C20_7 122.3(5) . . ?
C25_7 C24_7 C29_7 117.3(5) . . ?
C25_7 C24_7 C17_7 121.5(5) . . ?
C29_7 C24_7 C17_7 121.1(5) . . ?
C26_7 C25_7 C24_7 120.5(5) . . ?
C27_7 C26_7 C25_7 121.4(6) . . ?
C28_7 C27_7 C26_7 118.0(5) . . ?
C28_7 C27_7 C30_7 120.5(6) . . ?
C26_7 C27_7 C30_7 121.5(6) . . ?
C29_7 C28_7 C27_7 121.0(6) . . ?
C28_7 C29_7 C24_7 121.8(6) . . ?
O3_7 C30_7 O4_7 125.1(6) . . ?
O3_7 C30_7 C27_7 117.7(6) . . ?
O4_7 C30_7 C27_7 117.1(6) . . ?
C1_8 O1_8 Cu7 124.6(4) . . ?
O2_8 C1_8 O1_8 125.5(6) . . ?
O2_8 C1_8 C2_8 116.5(6) . . ?
O1_8 C1_8 C2_8 118.0(6) . . ?
C1_8 O2_8 Cu8 122.1(4) . . ?
C7_8 C2_8 C3_8 118.8(5) . . ?
C7_8 C2_8 C1_8 121.6(6) . . ?
C3_8 C2_8 C1_8 119.6(6) . . ?
C30_8 O3_8 Cu6 124.8(4) . . ?
C4_8 C3_8 C2_8 120.7(5) . . ?
C30_8 O4_8 Cu5 122.4(4) . . ?
C5_8 C4_8 C3_8 121.5(5) . . ?
C12_8 O5_8 C22_8 111.6(8) . . ?
C4_8 C5_8 C6_8 117.1(5) . . ?
C4_8 C5_8 C8_8 120.4(5) . . ?
C6_8 C5_8 C8_8 122.5(5) . . ?
C13_8 O6_8 C23_8 111.5(8) . . ?
C5_8 C6_8 C7_8 122.4(6) . . ?
C2_8 C7_8 C6_8 119.4(6) . . ?
C21_8 C8_8 C9_8 117.5(5) . . ?
C21_8 C8_8 C5_8 122.1(5) . . ?
C9_8 C8_8 C5_8 120.3(5) . . ?
C10_8 C9_8 C8_8 121.4(6) . . ?
C9_8 C10_8 C11_8 121.1(6) . . ?
C20_8 C11_8 C10_8 118.8(5) . . ?
C20_8 C11_8 C12_8 120.8(6) . . ?
C10_8 C11_8 C12_8 120.5(6) . . ?
C13_8 C12_8 O5_8 120.2(6) . . ?
C13_8 C12_8 C11_8 120.8(6) . . ?
O5_8 C12_8 C11_8 119.0(6) . . ?
C12_8 C13_8 O6_8 122.1(6) . . ?
C12_8 C13_8 C14_8 120.2(6) . . ?
O6_8 C13_8 C14_8 117.7(6) . . ?
C15_8 C14_8 C19_8 118.4(5) . . ?
C15_8 C14_8 C13_8 121.3(6) . . ?
C19_8 C14_8 C13_8 120.4(6) . . ?
C16_8 C15_8 C14_8 121.5(6) . . ?
C15_8 C16_8 C17_8 121.7(6) . . ?
C18_8 C17_8 C16_8 117.5(5) . . ?
C18_8 C17_8 C24_8 121.1(5) . . ?
C16_8 C17_8 C24_8 121.5(6) . . ?
C17_8 C18_8 C19_8 123.0(5) . . ?
C18_8 C19_8 C14_8 118.0(5) . . ?
C18_8 C19_8 C20_8 122.5(5) . . ?
C14_8 C19_8 C20_8 119.5(5) . . ?
C21_8 C20_8 C11_8 118.4(5) . . ?
C21_8 C20_8 C19_8 123.3(5) . . ?
C11_8 C20_8 C19_8 118.3(5) . . ?
C8_8 C21_8 C20_8 122.7(5) . . ?
C25_8 C24_8 C29_8 118.0(5) . . ?
C25_8 C24_8 C17_8 121.7(6) . . ?
C29_8 C24_8 C17_8 120.3(6) . . ?
C26_8 C25_8 C24_8 120.4(6) . . ?
C27_8 C26_8 C25_8 122.0(6) . . ?
C26_8 C27_8 C28_8 117.2(5) . . ?
C26_8 C27_8 C30_8 122.6(6) . . ?
C28_8 C27_8 C30_8 120.1(6) . . ?
C29_8 C28_8 C27_8 121.5(6) . . ?
C28_8 C29_8 C24_8 120.8(6) . . ?
O3_8 C30_8 O4_8 124.4(6) . . ?
O3_8 C30_8 C27_8 118.4(6) . . ?
O4_8 C30_8 C27_8 117.2(6) . . ?
C2_9 O1_9 Cu7 136.2(5) . . ?
C2_9 N1_9 C4_9 121.9(7) . . ?
C2_9 N1_9 C6_9 122.8(8) . . ?
C4_9 N1_9 C6_9 115.2(8) . . ?
O1_9 C2_9 N1_9 121.1(7) . . ?
O1_9 C2_9 C3_9 119.6(7) . . ?
N1_9 C2_9 C3_9 119.2(8) . . ?
N1_9 C4_9 C5_9 113.8(10) . . ?
C7_9 C6_9 N1_9 107.4(11) . . ?
C2_10 O1_10 Cu1 127.8(5) . . ?
C2_10 N1_10 C4_10 119.6(6) . . ?
C2_10 N1_10 C6_10 124.7(7) . . ?
C4_10 N1_10 C6_10 115.7(7) . . ?
O1_10 C2_10 N1_10 119.9(6) . . ?
O1_10 C2_10 C3_10 123.0(7) . . ?
N1_10 C2_10 C3_10 117.1(7) . . ?
N1_10 C4_10 C5_10 113.7(7) . . ?
N1_10 C6_10 C7_10 108.9(9) . . ?
C2_11 O1_11 Cu3 129.3(6) . . ?
C2_11 N1_11 C4_11 127.3(11) . . ?
C2_11 N1_11 C6_11 114.3(10) . . ?
C4_11 N1_11 C6_11 118.0(11) . . ?
O1_11 C2_11 N1_11 121.0(10) . . ?
O1_11 C2_11 C3_11 120.4(10) . . ?
N1_11 C2_11 C3_11 118.4(10) . . ?
N1_11 C4_11 C5_11 108.6(12) . . ?
C7_11 C6_11 N1_11 114.9(13) . . ?
C2_12 O1_12 Cu5 126.1(5) . . ?
C2_12 N1_12 C6_12 127.0(7) . . ?
C2_12 N1_12 C4_12 116.9(7) . . ?
C6_12 N1_12 C4_12 116.1(7) . . ?
O1_12 C2_12 N1_12 122.1(7) . . ?
O1_12 C2_12 C3_12 119.8(6) . . ?
N1_12 C2_12 C3_12 118.0(7) . . ?
C5_12 C4_12 N1_12 107.7(9) . . ?
N1_12 C6_12 C7_12 112.6(8) . . ?

loop_
_geom_bond_atom_site_label_1
_geom_bond_atom_site_label_2
_geom_bond_distance
_geom_bond_site_symmetry_2
_geom_bond_publ_flag
Cu1 O1_5 1.950(5) . ?
Cu1 O1_6 1.956(5) . ?
Cu1 O1_2 1.961(5) . ?
Cu1 O1_1 1.964(5) . ?
Cu1 O1_10 2.145(6) . ?
Cu1 Cu2 2.6451(16) . ?
O01E Cu6 2.147(6) . ?
O01J Cu8 2.158(6) . ?
O01O Cu4 2.153(6) . ?
Cu2 O2_1 1.940(5) . ?
Cu2 O2_2 1.943(5) . ?
Cu2 O2_5 1.943(5) . ?
Cu2 O2_6 1.946(6) . ?
Cu2 O2 2.153(7) . ?
Cu3 O1_4 1.960(5) . ?
Cu3 O4_6 1.969(5) . ?
Cu3 O1_3 1.979(5) . ?
Cu3 O4_5 1.983(5) . ?
Cu3 O1_11 2.156(6) . ?
Cu3 Cu4 2.6418(15) . ?
Cu4 O3_6 1.921(5) . ?
Cu4 O2_3 1.937(6) . ?
Cu4 O2_4 1.955(5) . ?
Cu4 O3_5 1.959(5) . ?
Cu5 O4_4 1.947(5) . ?
Cu5 O4_3 1.954(5) . ?
Cu5 O4_7 1.965(4) . ?
Cu5 O4_8 1.969(5) . ?
Cu5 O1_12 2.157(5) . ?
Cu5 Cu6 2.6369(14) . ?
Cu6 O3_4 1.941(5) . ?
Cu6 O3_3 1.956(5) . ?
Cu6 O3_8 1.956(5) . ?
Cu6 O3_7 1.972(5) . ?
Cu7 O4_2 1.960(4) . ?
Cu7 O1_8 1.964(4) . ?
Cu7 O1_7 1.975(5) . ?
Cu7 O4_1 1.977(4) . ?
Cu7 O1_9 2.155(5) . ?
Cu7 Cu8 2.6546(13) . ?
Cu8 O2_7 1.927(5) . ?
Cu8 O3_2 1.933(4) . ?
Cu8 O2_8 1.961(4) . ?
Cu8 O3_1 1.968(5) . ?
O1_1 C1_1 1.288(8) . ?
C1_1 O2_1 1.235(8) . ?
C1_1 C2_1 1.491(8) . ?
C2_1 C7_1 1.386(7) . ?
C2_1 C3_1 1.396(7) . ?
O3_1 C30_1 1.245(7) . ?
C3_1 C4_1 1.380(6) . ?
O4_1 C30_1 1.272(7) . ?
C4_1 C5_1 1.379(7) . ?
O5_1 C12_1 1.403(7) . ?
O5_1 C22_1 1.414(8) . ?
C5_1 C6_1 1.399(7) . ?
C5_1 C8_1 1.484(6) . ?
O6_1 C13_1 1.365(7) . ?
O6_1 C23_1 1.384(9) . ?
C6_1 C7_1 1.374(6) . ?
C8_1 C9_1 1.389(7) . ?
C8_1 C21_1 1.391(7) . ?
C9_1 C10_1 1.338(7) . ?
C10_1 C11_1 1.411(7) . ?
C11_1 C12_1 1.414(7) . ?
C11_1 C20_1 1.422(6) . ?
C12_1 C13_1 1.358(7) . ?
C13_1 C14_1 1.421(7) . ?
C14_1 C15_1 1.421(7) . ?
C14_1 C19_1 1.432(6) . ?
C15_1 C16_1 1.360(7) . ?
C16_1 C17_1 1.402(7) . ?
C17_1 C18_1 1.350(7) . ?
C17_1 C24_1 1.483(6) . ?
C18_1 C19_1 1.419(7) . ?
C19_1 C20_1 1.433(7) . ?
C20_1 C21_1 1.405(7) . ?
C24_1 C29_1 1.381(7) . ?
C24_1 C25_1 1.385(7) . ?
C25_1 C26_1 1.378(6) . ?
C26_1 C27_1 1.393(7) . ?
C27_1 C28_1 1.386(7) . ?
C27_1 C30_1 1.477(7) . ?
C28_1 C29_1 1.381(6) . ?
O1_2 C1_2 1.248(8) . ?
C1_2 O2_2 1.255(8) . ?
C1_2 C2_2 1.499(7) . ?
C2_2 C3_2 1.377(7) . ?
C2_2 C7_2 1.398(7) . ?
O3_2 C30_2 1.255(8) . ?
C3_2 C4_2 1.379(6) . ?
O4_2 C30_2 1.279(7) . ?
C4_2 C5_2 1.385(7) . ?
O5_2 C12_2 1.406(6) . ?
O5_2 C22_2 1.430(7) . ?
C5_2 C6_2 1.394(7) . ?
C5_2 C8_2 1.486(6) . ?
O6_2 C23_2 1.370(6) . ?
O6_2 C13_2 1.378(6) . ?
C6_2 C7_2 1.389(6) . ?
C8_2 C21_2 1.379(7) . ?
C8_2 C9_2 1.402(6) . ?
C9_2 C10_2 1.351(6) . ?
C10_2 C11_2 1.409(7) . ?
C11_2 C20_2 1.415(6) . ?
C11_2 C12_2 1.439(6) . ?
C12_2 C13_2 1.340(7) . ?
C13_2 C14_2 1.422(7) . ?
C14_2 C15_2 1.403(7) . ?
C14_2 C19_2 1.413(5) . ?
C15_2 C16_2 1.340(7) . ?
C16_2 C17_2 1.413(6) . ?
C17_2 C18_2 1.370(7) . ?
C17_2 C24_2 1.468(6) . ?
C18_2 C19_2 1.408(6) . ?
C19_2 C20_2 1.449(7) . ?
C20_2 C21_2 1.396(6) . ?
C24_2 C29_2 1.391(7) . ?
C24_2 C25_2 1.391(6) . ?
C25_2 C26_2 1.383(6) . ?
C26_2 C27_2 1.380(7) . ?
C27_2 C28_2 1.394(7) . ?
C27_2 C30_2 1.504(7) . ?
C28_2 C29_2 1.398(6) . ?
O1_3 C1_3 1.257(8) . ?
C1_3 O2_3 1.273(8) . ?
C1_3 C2_3 1.486(8) . ?
C2_3 C3_3 1.377(7) . ?
C2_3 C7_3 1.390(7) . ?
O3_3 C30_3 1.235(8) . ?
C3_3 C4_3 1.391(6) . ?
O4_3 C30_3 1.277(8) . ?
C4_3 C5_3 1.369(7) . ?
C5_3 C6_3 1.388(7) . ?
C5_3 C8_3 1.497(6) . ?
O6_3 C13_3 1.367(8) . ?
O6_3 C23_3 1.460(12) . ?
C6_3 C7_3 1.378(6) . ?
C8_3 C21_3 1.377(7) . ?
C8_3 C9_3 1.397(7) . ?
C9_3 C10_3 1.366(7) . ?
C10_3 C11_3 1.412(8) . ?
C11_3 C12_3 1.418(8) . ?
C11_3 C20_3 1.421(6) . ?
C12_3 C13_3 1.360(8) . ?
C12_3 O5_3^b 1.387(11) . ?
C12_3 O5_3^a 1.396(11) . ?
C13_3 C14_3 1.417(8) . ?
C14_3 C15_3 1.404(8) . ?
C14_3 C19_3 1.426(6) . ?
C15_3 C16_3 1.356(8) . ?
C16_3 C17_3 1.404(7) . ?
C17_3 C18_3 1.379(7) . ?
C17_3 C24_3 1.490(6) . ?
C18_3 C19_3 1.391(7) . ?
C19_3 C20_3 1.442(8) . ?
C20_3 C21_3 1.404(7) . ?
C24_3 C25_3 1.380(7) . ?
C24_3 C29_3 1.396(7) . ?
C25_3 C26_3 1.382(6) . ?
C26_3 C27_3 1.390(7) . ?
C27_3 C28_3 1.386(7) . ?
C27_3 C30_3 1.500(7) . ?
C28_3 C29_3 1.369(6) . ?
O5_3^a C22_3^a 1.423(12) . ?
O5_3^b C22_3^b 1.417(12) . ?
O1_4 C1_4 1.258(8) . ?
C1_4 O2_4 1.258(8) . ?
C1_4 C2_4 1.492(8) . ?
C2_4 C3_4 1.402(7) . ?
C2_4 C7_4 1.405(7) . ?
O3_4 C30_4 1.268(7) . ?
C3_4 C4_4 1.381(6) . ?
O4_4 C30_4 1.273(7) . ?
C4_4 C5_4 1.391(7) . ?
O5_4 C12_4 1.388(6) . ?
O5_4 C22_4 1.417(6) . ?
C5_4 C6_4 1.397(7) . ?
C5_4 C8_4 1.477(6) . ?
O6_4 C13_4 1.392(7) . ?
O6_4 C23_4 1.412(8) . ?
C6_4 C7_4 1.374(6) . ?
C8_4 C21_4 1.371(7) . ?
C8_4 C9_4 1.395(6) . ?
C9_4 C10_4 1.376(7) . ?
C10_4 C11_4 1.394(7) . ?
C11_4 C20_4 1.416(6) . ?
C11_4 C12_4 1.424(7) . ?
C12_4 C13_4 1.340(7) . ?
C13_4 C14_4 1.433(7) . ?
C14_4 C15_4 1.417(7) . ?
C14_4 C19_4 1.419(6) . ?
C15_4 C16_4 1.368(7) . ?
C16_4 C17_4 1.396(7) . ?
C17_4 C18_4 1.360(7) . ?
C17_4 C24_4 1.487(6) . ?
C18_4 C19_4 1.418(6) . ?
C19_4 C20_4 1.443(7) . ?
C20_4 C21_4 1.429(7) . ?
C24_4 C29_4 1.385(6) . ?
C24_4 C25_4 1.403(6) . ?
C25_4 C26_4 1.369(6) . ?
C26_4 C27_4 1.394(7) . ?
C27_4 C28_4 1.383(7) . ?
C27_4 C30_4 1.485(7) . ?
C28_4 C29_4 1.383(6) . ?
O1_5 C1_5 1.253(8) . ?
C1_5 O2_5 1.272(8) . ?
C1_5 C2_5 1.472(7) . ?
C2_5 C7_5 1.380(7) . ?
C2_5 C3_5 1.384(7) . ?
O3_5 C30_5 1.276(8) . ?
C3_5 C4_5 1.387(6) . ?
O4_5 C30_5 1.254(8) . ?
C4_5 C5_5 1.384(7) . ?
O5_5 C12_5 1.375(7) . ?
O5_5 C22_5 1.430(7) . ?
C5_5 C6_5 1.388(7) . ?
C5_5 C8_5 1.492(6) . ?
O6_5 C13_5 1.393(7) . ?
O6_5 C23_5 1.411(8) . ?
C6_5 C7_5 1.364(6) . ?
C8_5 C9_5 1.385(7) . ?
C8_5 C21_5 1.387(7) . ?
C9_5 C10_5 1.365(7) . ?
C10_5 C11_5 1.409(7) . ?
C11_5 C12_5 1.414(7) . ?
C11_5 C20_5 1.437(6) . ?
C12_5 C13_5 1.364(7) . ?
C13_5 C14_5 1.413(7) . ?
C14_5 C19_5 1.417(6) . ?
C14_5 C15_5 1.427(7) . ?
C15_5 C16_5 1.337(7) . ?
C16_5 C17_5 1.406(6) . ?
C17_5 C18_5 1.377(7) . ?
C17_5 C24_5 1.471(6) . ?
C18_5 C19_5 1.405(7) . ?
C19_5 C20_5 1.438(7) . ?
C20_5 C21_5 1.401(7) . ?
C24_5 C25_5 1.392(6) . ?
C24_5 C29_5 1.403(6) . ?
C25_5 C26_5 1.371(6) . ?
C26_5 C27_5 1.385(7) . ?
C27_5 C28_5 1.395(7) . ?
C27_5 C30_5 1.482(7) . ?
C28_5 C29_5 1.383(6) . ?
O1_6 C1_6 1.252(8) . ?
C1_6 O2_6 1.257(9) . ?
C1_6 C2_6 1.486(8) . ?
C2_6 C3_6 1.384(8) . ?
C2_6 C7_6 1.393(8) . ?
O3_6 C30_6 1.262(8) . ?
C3_6 C4_6 1.395(7) . ?
O4_6 C30_6 1.264(8) . ?
C4_6 C5_6 1.390(7) . ?
O5_6 C12_6 1.383(8) . ?
O5_6 C22_6 1.403(9) . ?
C5_6 C6_6 1.388(7) . ?
C5_6 C8_6 1.492(7) . ?
O6_6 C13_6 1.361(7) . ?
O6_6 C23_6 1.413(8) . ?
C6_6 C7_6 1.383(7) . ?
C8_6 C21_6 1.376(7) . ?
C8_6 C9_6 1.381(7) . ?
C9_6 C10_6 1.357(7) . ?
C10_6 C11_6 1.420(7) . ?
C11_6 C20_6 1.425(6) . ?
C11_6 C12_6 1.430(7) . ?
C12_6 C13_6 1.373(7) . ?
C13_6 C14_6 1.428(7) . ?
C14_6 C15_6 1.402(7) . ?
C14_6 C19_6 1.425(6) . ?
C15_6 C16_6 1.344(7) . ?
C16_6 C17_6 1.412(7) . ?
C17_6 C18_6 1.377(7) . ?
C17_6 C24_6 1.487(6) . ?
C18_6 C19_6 1.410(7) . ?
C19_6 C20_6 1.442(8) . ?
C20_6 C21_6 1.404(7) . ?
C24_6 C25_6 1.383(7) . ?
C24_6 C29_6 1.393(7) . ?
C25_6 C26_6 1.403(6) . ?
C26_6 C27_6 1.372(7) . ?
C27_6 C28_6 1.396(7) . ?
C27_6 C30_6 1.510(8) . ?
C28_6 C29_6 1.381(6) . ?
O1_7 C1_7 1.280(7) . ?
C1_7 O2_7 1.242(7) . ?
C1_7 C2_7 1.485(7) . ?
C2_7 C3_7 1.368(7) . ?
C2_7 C7_7 1.407(7) . ?
O3_7 C30_7 1.245(7) . ?
C3_7 C4_7 1.391(6) . ?
O4_7 C30_7 1.275(7) . ?
C4_7 C5_7 1.396(6) . ?
O5_7 C12_7 1.372(6) . ?
O5_7 C22_7 1.414(7) . ?
C5_7 C6_7 1.392(6) . ?
C5_7 C8_7 1.480(6) . ?
O6_7 C13_7 1.383(6) . ?
O6_7 C23_7 1.445(7) . ?
C6_7 C7_7 1.389(6) . ?
C8_7 C21_7 1.376(7) . ?
C8_7 C9_7 1.403(6) . ?
C9_7 C10_7 1.374(6) . ?
C10_7 C11_7 1.404(6) . ?
C11_7 C12_7 1.404(6) . ?
C11_7 C20_7 1.413(6) . ?
C12_7 C13_7 1.357(7) . ?
C13_7 C14_7 1.431(6) . ?
C14_7 C15_7 1.408(7) . ?
C14_7 C19_7 1.411(5) . ?
C15_7 C16_7 1.364(7) . ?
C16_7 C17_7 1.407(6) . ?
C17_7 C18_7 1.375(6) . ?
C17_7 C24_7 1.475(6) . ?
C18_7 C19_7 1.399(6) . ?
C19_7 C20_7 1.467(7) . ?
C20_7 C21_7 1.424(6) . ?
C24_7 C25_7 1.394(6) . ?
C24_7 C29_7 1.398(6) . ?
C25_7 C26_7 1.387(6) . ?
C26_7 C27_7 1.386(7) . ?
C27_7 C28_7 1.385(7) . ?
C27_7 C30_7 1.498(7) . ?
C28_7 C29_7 1.368(6) . ?
O1_8 C1_8 1.250(7) . ?
C1_8 O2_8 1.247(7) . ?
C1_8 C2_8 1.506(7) . ?
C2_8 C7_8 1.381(7) . ?
C2_8 C3_8 1.385(7) . ?
O3_8 C30_8 1.248(7) . ?
C3_8 C4_8 1.382(6) . ?
O4_8 C30_8 1.274(7) . ?
C4_8 C5_8 1.381(6) . ?
O5_8 C12_8 1.381(7) . ?
O5_8 C22_8 1.441(9) . ?
C5_8 C6_8 1.383(6) . ?
C5_8 C8_8 1.486(6) . ?
O6_8 C13_8 1.386(7) . ?
O6_8 C23_8 1.407(8) . ?
C6_8 C7_8 1.393(6) . ?
C8_8 C21_8 1.388(7) . ?
C8_8 C9_8 1.405(6) . ?
C9_8 C10_8 1.355(7) . ?
C10_8 C11_8 1.413(7) . ?
C11_8 C20_8 1.410(6) . ?
C11_8 C12_8 1.424(7) . ?
C12_8 C13_8 1.376(7) . ?
C13_8 C14_8 1.424(7) . ?
C14_8 C15_8 1.407(7) . ?
C14_8 C19_8 1.413(6) . ?
C15_8 C16_8 1.352(7) . ?
C16_8 C17_8 1.394(7) . ?
C17_8 C18_8 1.378(7) . ?
C17_8 C24_8 1.481(6) . ?
C18_8 C19_8 1.406(7) . ?
C19_8 C20_8 1.458(8) . ?
C20_8 C21_8 1.395(7) . ?
C24_8 C25_8 1.392(7) . ?
C24_8 C29_8 1.395(7) . ?
C25_8 C26_8 1.389(6) . ?
C26_8 C27_8 1.381(7) . ?
C27_8 C28_8 1.396(7) . ?
C27_8 C30_8 1.475(7) . ?
C28_8 C29_8 1.384(6) . ?
O1_9 C2_9 1.223(8) . ?
N1_9 C2_9 1.344(8) . ?
N1_9 C4_9 1.474(9) . ?
N1_9 C6_9 1.490(10) . ?
C2_9 C3_9 1.516(8) . ?
C4_9 C5_9 1.496(13) . ?
C6_9 C7_9 1.458(15) . ?
O1_10 C2_10 1.226(8) . ?
N1_10 C2_10 1.326(8) . ?
N1_10 C4_10 1.433(7) . ?
N1_10 C6_10 1.496(9) . ?
C2_10 C3_10 1.519(8) . ?
C4_10 C5_10 1.536(10) . ?
C6_10 C7_10 1.587(14) . ?
O1_11 C2_11 1.158(8) . ?
N1_11 C2_11 1.331(9) . ?
N1_11 C4_11 1.468(9) . ?
N1_11 C6_11 1.482(10) . ?
C2_11 C3_11 1.499(10) . ?
C4_11 C5_11 1.583(15) . ?
C6_11 C7_11 1.437(14) . ?
O1_12 C2_12 1.204(7) . ?
N1_12 C2_12 1.337(7) . ?
N1_12 C6_12 1.471(8) . ?
N1_12 C4_12 1.506(9) . ?
C2_12 C3_12 1.502(8) . ?
C4_12 C5_12 1.424(11) . ?
C6_12 C7_12 1.554(12) . ?

loop_
_shelx_include_file_name
_shelx_include_file
_shelx_include_file_checksum
GRAde-PHM.dfix
;
REM Produced by Grade Web Server http://grade.globalphasing.org
REM --------- service provided by Global Phasing Ltd. ---------
REM
REM GEN: Generated by GRADE 1.2.20 (Dec 01 2020)
REM GEN: from mol2 file
REM GEN: using MOGUL 2020.3.0(298154), CSD as542be, with quantum mechanics RM1
REM Compound InChI JKOGNKMJYQPMMD-UHFFFAOYSA-N
REM Compound full name phen
REM
REM Number of restraints found:
REM Bond lengths
REM     lengths/sigmas set by mogul                40
REM     bonds to hydrogen set to neutron values    22
REM     bonds lengths set by partial QM             0
REM Bond Angles
REM     angles/sigmas set by mogul                 58
REM     non-H angles set by partial QM              0
REM     H bond angles set by partial QM            42
REM Trigonal planes (atoms bonded to 3 others that are held flat)
REM     trigonal atoms from 3 mogul bond angles    14
REM     atoms NOT trigonal from 3 mogul angles      0
REM     trigonal atoms from partial QM             14
REM     atoms not trigonal from partial QM          0
REM Torsions and 1-4 planes
REM     bonds where mogul states cis/trans          0
REM     bonds mogul indicates flat                  0
REM     bonds mogul indicates 3-fold staggered      0
REM     bonds mogul indicates not flat              0
REM     in flat 5/6 membered rings after PQM       30
REM     other flat bonds after partial QM           2
REM     sp3-sp3 set 3-fold staggered by QM          0
REM     All other torsions (unrestrained)           8
REM Total charge set to 0
REM Bonds defined by QM have a sigma set to 0.030 Angs
REM Angles defined by QM have a sigma set to 3.0 degrees

REM grade-cif2shelx output
REM Version: 0.0.5 <Dec 20 2013>
REM grade-cif2shelx extracts restraints from a grade CIF file
REM and translates them into SHELX syntax.
REM authors Oliver Smart and Julian Holstein.

REM bonds:
DFIX_PHM 1.411 0.011 C18 C19
DFIX_PHM 1.380 0.012 C17 C18
DFIX_PHM 1.394 0.010 C16 C17
DFIX_PHM 1.362 0.011 C15 C16
DFIX_PHM 1.420 0.011 C14 C15
DFIX_PHM 1.419 0.008 C14 C19
DFIX_PHM 1.419 0.008 C11 C20
DFIX_PHM 1.420 0.011 C10 C11
DFIX_PHM 1.362 0.011 C10 C9
DFIX_PHM 1.394 0.010 C8 C9
DFIX_PHM 1.380 0.012 C21 C8
DFIX_PHM 1.411 0.011 C20 C21
DFIX_PHM 1.446 0.023 C19 C20
DFIX_PHM 1.422 0.012 C11 C12
DFIX_PHM 1.422 0.012 C13 C14
DFIX_PHM 1.361 0.012 C12 C13
DFIX_PHM 1.377 0.014 C12 O5
DFIX_PHM 1.377 0.014 C13 O6
DFIX_PHM 1.425 0.012 C23 O6
DFIX_PHM 1.425 0.012 C22 O5
DFIX_PHM 1.394 0.010 C4 C5
DFIX_PHM 1.384 0.009 C3 C4
DFIX_PHM 1.392 0.011 C2 C3
DFIX_PHM 1.392 0.011 C2 C7
DFIX_PHM 1.384 0.009 C6 C7
DFIX_PHM 1.394 0.010 C5 C6
DFIX_PHM 1.485 0.010 C5 C8
DFIX_PHM 1.394 0.010 C24 C29
DFIX_PHM 1.384 0.009 C28 C29
DFIX_PHM 1.392 0.011 C27 C28
DFIX_PHM 1.392 0.011 C26 C27
DFIX_PHM 1.384 0.009 C25 C26
DFIX_PHM 1.394 0.010 C24 C25
DFIX_PHM 1.485 0.010 C17 C24
DFIX_PHM 1.488 0.013 C1 C2
DFIX_PHM 1.488 0.013 C27 C30
DFIX_PHM 1.224 0.020 C1 O2
DFIX_PHM 1.224 0.020 C30 O3
DFIX_PHM 1.305 0.021 C30 O4
DFIX_PHM 1.305 0.021 C1 O1

REM angles SHELX uses 1,3 distance restraints for angles,
REM these are derived by trig from the grade angle and two bond lengths:
REM C14 C19 C18 ang=118.3,0.7 b12=1.419,0.008 b23=1.411,0.011
DANG_PHM 2.430 0.015 C14 C18
REM C18 C19 C20 ang=121.7,1.2 b12=1.411,0.011 b23=1.446,0.023
DANG_PHM 2.495 0.027 C18 C20
REM C14 C19 C20 ang=119.9,0.8 b12=1.419,0.008 b23=1.446,0.023
DANG_PHM 2.480 0.023 C14 C20
REM C15 C16 C17 ang=121.0,0.7 b12=1.362,0.011 b23=1.394,0.010
DANG_PHM 2.399 0.015 C15 C17
REM C15 C14 C19 ang=119.3,1.0 b12=1.420,0.011 b23=1.419,0.008
DANG_PHM 2.450 0.017 C15 C19
REM C13 C14 C15 ang=122.6,1.6 b12=1.422,0.012 b23=1.420,0.011
DANG_PHM 2.493 0.024 C13 C15
REM C13 C14 C19 ang=117.8,1.8 b12=1.422,0.012 b23=1.419,0.008
DANG_PHM 2.433 0.026 C13 C19
REM C17 C18 C19 ang=122.7,0.6 b12=1.380,0.012 b23=1.411,0.011
DANG_PHM 2.449 0.016 C17 C19
REM C16 C17 C18 ang=118.3,0.9 b12=1.394,0.010 b23=1.380,0.012
DANG_PHM 2.382 0.017 C16 C18
REM C18 C17 C24 ang=120.8,1.3 b12=1.380,0.012 b23=1.485,0.010
DANG_PHM 2.492 0.021 C18 C24
REM C16 C17 C24 ang=121.2,1.0 b12=1.394,0.010 b23=1.485,0.010
DANG_PHM 2.509 0.017 C16 C24
REM C14 C15 C16 ang=121.2,0.9 b12=1.420,0.011 b23=1.362,0.011
DANG_PHM 2.424 0.017 C14 C16
REM C11 C20 C21 ang=118.3,0.7 b12=1.419,0.008 b23=1.411,0.011
DANG_PHM 2.430 0.015 C11 C21
REM C11 C20 C19 ang=119.9,0.8 b12=1.419,0.008 b23=1.446,0.023
DANG_PHM 2.480 0.023 C11 C19
REM C19 C20 C21 ang=121.7,1.2 b12=1.446,0.023 b23=1.411,0.011
DANG_PHM 2.495 0.027 C19 C21
REM C10 C9 C8 ang=121.0,0.7 b12=1.362,0.011 b23=1.394,0.010
DANG_PHM 2.399 0.015 C10 C8
REM C20 C21 C8 ang=122.7,0.6 b12=1.411,0.011 b23=1.380,0.012
DANG_PHM 2.449 0.016 C20 C8
REM C10 C11 C20 ang=119.3,1.0 b12=1.420,0.011 b23=1.419,0.008
DANG_PHM 2.450 0.017 C10 C20
REM C12 C11 C20 ang=117.8,1.8 b12=1.422,0.012 b23=1.419,0.008
DANG_PHM 2.433 0.026 C12 C20
REM C10 C11 C12 ang=122.6,1.6 b12=1.420,0.011 b23=1.422,0.012
DANG_PHM 2.493 0.024 C10 C12
REM C11 C10 C9 ang=121.2,0.9 b12=1.420,0.011 b23=1.362,0.011
DANG_PHM 2.424 0.017 C11 C9
REM C21 C8 C9 ang=118.3,0.9 b12=1.380,0.012 b23=1.394,0.010
DANG_PHM 2.382 0.017 C21 C9
REM C5 C8 C9 ang=121.2,1.0 b12=1.485,0.010 b23=1.394,0.010
DANG_PHM 2.509 0.017 C5 C9
REM C21 C8 C5 ang=120.8,1.3 b12=1.380,0.012 b23=1.485,0.010
DANG_PHM 2.492 0.021 C21 C5
REM C11 C12 C13 ang=121.1,0.9 b12=1.422,0.012 b23=1.361,0.012
DANG_PHM 2.424 0.018 C11 C13
REM C11 C12 O5 ang=117.7,1.7 b12=1.422,0.012 b23=1.377,0.014
DANG_PHM 2.396 0.027 C11 O5
REM C13 C12 O5 ang=121.5,1.5 b12=1.361,0.012 b23=1.377,0.014
DANG_PHM 2.389 0.024 C13 O5
REM C12 C13 C14 ang=121.1,0.9 b12=1.361,0.012 b23=1.422,0.012
DANG_PHM 2.424 0.018 C12 C14
REM C14 C13 O6 ang=117.7,1.7 b12=1.422,0.012 b23=1.377,0.014
DANG_PHM 2.396 0.027 C14 O6
REM C12 C13 O6 ang=121.5,1.5 b12=1.361,0.012 b23=1.377,0.014
DANG_PHM 2.389 0.024 C12 O6
REM C12 O5 C22 ang=114.8,2.5 b12=1.377,0.014 b23=1.425,0.012
DANG_PHM 2.361 0.036 C12 C22
REM C13 O6 C23 ang=114.8,2.5 b12=1.377,0.014 b23=1.425,0.012
DANG_PHM 2.361 0.036 C13 C23
REM C4 C5 C6 ang=117.9,1.1 b12=1.394,0.010 b23=1.394,0.010
DANG_PHM 2.389 0.018 C4 C6
REM C4 C5 C8 ang=121.2,1.0 b12=1.394,0.010 b23=1.485,0.010
DANG_PHM 2.509 0.017 C4 C8
REM C6 C5 C8 ang=121.2,1.0 b12=1.394,0.010 b23=1.485,0.010
DANG_PHM 2.509 0.017 C6 C8
REM C3 C2 C7 ang=118.7,0.9 b12=1.392,0.011 b23=1.392,0.011
DANG_PHM 2.395 0.017 C3 C7
REM C1 C2 C3 ang=120.4,1.5 b12=1.488,0.013 b23=1.392,0.011
DANG_PHM 2.500 0.024 C1 C3
REM C1 C2 C7 ang=120.4,1.5 b12=1.488,0.013 b23=1.392,0.011
DANG_PHM 2.500 0.024 C1 C7
REM C5 C6 C7 ang=121.3,0.7 b12=1.394,0.010 b23=1.384,0.009
DANG_PHM 2.421 0.014 C5 C7
REM C3 C4 C5 ang=121.3,0.7 b12=1.384,0.009 b23=1.394,0.010
DANG_PHM 2.421 0.014 C3 C5
REM C2 C3 C4 ang=120.8,0.6 b12=1.392,0.011 b23=1.384,0.009
DANG_PHM 2.414 0.014 C2 C4
REM C2 C7 C6 ang=120.8,0.6 b12=1.392,0.011 b23=1.384,0.009
DANG_PHM 2.414 0.014 C2 C6
REM C25 C24 C29 ang=117.9,1.1 b12=1.394,0.010 b23=1.394,0.010
DANG_PHM 2.389 0.018 C25 C29
REM C17 C24 C29 ang=121.2,1.0 b12=1.485,0.010 b23=1.394,0.010
DANG_PHM 2.509 0.017 C17 C29
REM C17 C24 C25 ang=121.2,1.0 b12=1.485,0.010 b23=1.394,0.010
DANG_PHM 2.509 0.017 C17 C25
REM C26 C27 C28 ang=118.7,0.9 b12=1.392,0.011 b23=1.392,0.011
DANG_PHM 2.395 0.017 C26 C28
REM C28 C27 C30 ang=120.4,1.5 b12=1.392,0.011 b23=1.488,0.013
DANG_PHM 2.500 0.024 C28 C30
REM C26 C27 C30 ang=120.4,1.5 b12=1.392,0.011 b23=1.488,0.013
DANG_PHM 2.500 0.024 C26 C30
REM C24 C25 C26 ang=121.3,0.7 b12=1.394,0.010 b23=1.384,0.009
DANG_PHM 2.421 0.014 C24 C26
REM C24 C29 C28 ang=121.3,0.7 b12=1.394,0.010 b23=1.384,0.009
DANG_PHM 2.421 0.014 C24 C28
REM C27 C28 C29 ang=120.8,0.6 b12=1.392,0.011 b23=1.384,0.009
DANG_PHM 2.414 0.014 C27 C29
REM C25 C26 C27 ang=120.8,0.6 b12=1.384,0.009 b23=1.392,0.011
DANG_PHM 2.414 0.014 C25 C27
REM C2 C1 O2 ang=121.7,1.9 b12=1.488,0.013 b23=1.224,0.020
DANG_PHM 2.372 0.030 C2 O2
REM C2 C1 O1 ang=114.7,1.9 b12=1.488,0.013 b23=1.305,0.021
DANG_PHM 2.354 0.032 C2 O1
REM O1 C1 O2 ang=123.4,1.6 b12=1.305,0.021 b23=1.224,0.020
DANG_PHM 2.227 0.031 O1 O2
REM C27 C30 O3 ang=121.7,1.9 b12=1.488,0.013 b23=1.224,0.020
DANG_PHM 2.372 0.030 C27 O3
REM C27 C30 O4 ang=114.7,1.9 b12=1.488,0.013 b23=1.305,0.021
DANG_PHM 2.354 0.032 C27 O4
REM O3 C30 O4 ang=123.4,1.6 b12=1.224,0.020 b23=1.305,0.021
DANG_PHM 2.227 0.031 O3 O4

REM planes:
REM plane csd-C1
FLAT_PHM C1 C2 O2 O1
REM plane csd-C11
FLAT_PHM C11 C20 C10 C12
REM plane csd-C12
FLAT_PHM C12 C11 C13 O5
REM plane csd-C13
FLAT_PHM C13 C14 C12 O6
REM plane csd-C14
FLAT_PHM C14 C19 C15 C13
REM plane csd-C17
FLAT_PHM C17 C16 C18 C24
REM plane csd-C19
FLAT_PHM C19 C14 C18 C20
REM plane csd-C2
FLAT_PHM C2 C3 C7 C1
REM plane csd-C20
FLAT_PHM C20 C19 C21 C11
REM plane csd-C24
FLAT_PHM C24 C17 C25 C29
REM plane csd-C27
FLAT_PHM C27 C28 C26 C30
REM plane csd-C30
FLAT_PHM C30 C27 O3 O4
REM plane csd-C5
FLAT_PHM C5 C8 C6 C4
REM plane csd-C8
FLAT_PHM C8 C9 C21 C5
REM plane ring6A-1
FLAT_PHM C19 C14 C15 C16
REM plane ring6A-2
FLAT_PHM C14 C15 C16 C17
REM plane ring6A-3
FLAT_PHM C15 C16 C17 C18
REM plane ring6A-4
FLAT_PHM C16 C17 C18 C19
REM plane ring6A-5
FLAT_PHM C17 C18 C19 C14
REM plane ring6A-6
FLAT_PHM C18 C19 C14 C15
REM plane ring6B-1
FLAT_PHM C19 C14 C13 C12
REM plane ring6B-2
FLAT_PHM C14 C13 C12 C11
REM plane ring6B-3
FLAT_PHM C13 C12 C11 C20
REM plane ring6B-4
FLAT_PHM C12 C11 C20 C19
REM plane ring6B-5
FLAT_PHM C11 C20 C19 C14
REM plane ring6B-6
FLAT_PHM C20 C19 C14 C13
REM plane ring6C-1
FLAT_PHM C20 C21 C8 C9
REM plane ring6C-2
FLAT_PHM C21 C8 C9 C10
REM plane ring6C-3
FLAT_PHM C8 C9 C10 C11
REM plane ring6C-4
FLAT_PHM C9 C10 C11 C20
REM plane ring6C-5
FLAT_PHM C10 C11 C20 C21
REM plane ring6C-6
FLAT_PHM C11 C20 C21 C8
REM plane ring6D-1
FLAT_PHM C5 C6 C7 C2
REM plane ring6D-2
FLAT_PHM C6 C7 C2 C3
REM plane ring6D-3
FLAT_PHM C7 C2 C3 C4
REM plane ring6D-4
FLAT_PHM C2 C3 C4 C5
REM plane ring6D-5
FLAT_PHM C3 C4 C5 C6
REM plane ring6D-6
FLAT_PHM C4 C5 C6 C7
REM plane ring6E-1
FLAT_PHM C24 C25 C26 C27
REM plane ring6E-2
FLAT_PHM C25 C26 C27 C28
REM plane ring6E-3
FLAT_PHM C26 C27 C28 C29
REM plane ring6E-4
FLAT_PHM C27 C28 C29 C24
REM plane ring6E-5
FLAT_PHM C28 C29 C24 C25
REM plane ring6E-6
FLAT_PHM C29 C24 C25 C26
;
30238
DEA.restraints.dfix
;
REM Generated by grade2 version 1.6.0rc0
REM from mol2_file (with ccdc) upload.mol2
REM using RDKit 2021.03.4

REM bonds:
REM bond O1-C2 source: Mogul_mean_1630_hits
DFIX_DEA 1.222 0.020 O1 C2
REM bond N1-C2 source: Mogul_mean_71_hits
DFIX_DEA 1.353 0.013 N1 C2
REM bond N1-C4 source: Mogul_mean_1550_hits
DFIX_DEA 1.472 0.014 N1 C4
REM bond N1-C6 source: Mogul_mean_1550_hits
DFIX_DEA 1.472 0.014 N1 C6
REM bond C2-C3 source: Mogul_mean_1630_hits
DFIX_DEA 1.498 0.014 C2 C3
REM bond C4-C5 source: Mogul_mean_1978_hits
DFIX_DEA 1.509 0.022 C4 C5
REM bond C6-C7 source: Mogul_mean_1978_hits
DFIX_DEA 1.509 0.022 C6 C7

REM angles SHELX uses 1,3 distance restraints for angles,
REM these are derived by trig from the grade angle and two bond lengths:
REM angle C2-N1-C4 ang=121.6,3.2 b12=1.353,0.013 b23=1.472,0.014
REM angle C2-N1-C4 sources: Mogul_mean_1550_hits Mogul_mean_53_hits
REM  Mogul_mean_71_hits
DANG_DEA 2.467 0.042 C2 C4
REM angle C2-N1-C6 ang=121.6,3.2 b12=1.353,0.013 b23=1.472,0.014
REM angle C2-N1-C6 sources: Mogul_mean_1550_hits Mogul_mean_53_hits
REM  Mogul_mean_71_hits
DANG_DEA 2.467 0.042 C2 C6
REM angle C4-N1-C6 ang=116.4,1.5 b12=1.472,0.014 b23=1.472,0.014
REM angle C4-N1-C6 sources: Mogul_mean_1550_hits Mogul_mean_753_hits
DANG_DEA 2.502 0.027 C4 C6
REM angle O1-C2-N1 ang=121.0,0.8 b12=1.222,0.020 b23=1.353,0.013
REM angle O1-C2-N1 sources: Mogul_mean_1630_hits Mogul_mean_71_hits
DANG_DEA 2.242 0.022 O1 N1
REM angle O1-C2-C3 ang=122.2,1.8 b12=1.222,0.020 b23=1.498,0.014
REM angle O1-C2-C3 sources: Mogul_mean_1630_hits
DANG_DEA 2.385 0.030 O1 C3
REM angle N1-C2-C3 ang=118.1,0.8 b12=1.353,0.013 b23=1.498,0.014
REM angle N1-C2-C3 sources: Mogul_mean_1630_hits Mogul_mean_71_hits
DANG_DEA 2.446 0.020 N1 C3
REM angle N1-C4-C5 ang=112.5,1.6 b12=1.472,0.014 b23=1.509,0.022
REM angle N1-C4-C5 sources: Mogul_mean_1550_hits Mogul_mean_1978_hits
DANG_DEA 2.478 0.032 N1 C5
REM angle N1-C6-C7 ang=112.5,1.6 b12=1.472,0.014 b23=1.509,0.022
REM angle N1-C6-C7 sources: Mogul_mean_1550_hits Mogul_mean_1978_hits
DANG_DEA 2.478 0.032 N1 C7

REM planes:
REM plane atom-N1, source: Mogul_sum_angles_360
FLAT_DEA C2 N1 C4 C6
REM plane atom-C2, source: Mogul_sum_angles_361
FLAT_DEA O1 C2 N1 C3
REM plane 2fold-01, source:
REM  Mogul_plane_rms_out_of_plane_torsion6.9_degs_29_hits
FLAT_DEA C4 N1 C2 C3
;
79045
